data_1552475
loop_
_publ_author_name
'Schoemaker, Robin'
'Schwedtmann, Kai'
'Franconetti, Antonio'
'Frontera, Antonio'
'Hennersdorf, Felix'
'Weigand, Jan J.'

_publ_section_title
;
 Controlled scrambling reactions to polyphosphanes via bond metathesis
 reactions
;
_journal_name_full 'Chemical Science'
_journal_paper_doi 10.1039/C9SC04501E
_journal_year 2019
_chemical_formula_moiety 'C31 H48 N P3 S'
_chemical_formula_sum 'C31 H48 N P3 S'
_chemical_formula_weight 559.67
_space_group_crystal_system triclinic
_space_group_IT_number 2
_space_group_name_Hall '-P 1'
_space_group_name_H-M_alt 'P -1'
_symmetry_space_group_name_Hall '-P 1'
_symmetry_space_group_name_H-M 'P -1'
_atom_sites_solution_hydrogens geom
_audit_creation_date 2017-10-13
_audit_creation_method
;
Olex2 1.2
(compiled 2015.09.30 svn.r3233 for OlexSys, GUI svn.r5103)
;
_audit_update_record
;
2019-08-30 deposited with the CCDC.    2019-10-17 downloaded from the CCDC.
;
_cell_angle_alpha 104.8628(12)
_cell_angle_beta 100.6013(12)
_cell_angle_gamma 90.2605(12)
_cell_formula_units_Z 8
_cell_length_a 16.0052(2)
_cell_length_b 17.2802(2)
_cell_length_c 23.3958(3)
_cell_measurement_reflns_used 33640
_cell_measurement_temperature 100.00(10)
_cell_measurement_theta_max 76.4320
_cell_measurement_theta_min 2.8200
_cell_volume 6138.29(14)
_computing_cell_refinement 'CrysAlisPro 1.171.38.43 (Rigaku OD, 2015)'
_computing_data_collection 'CrysAlisPro 1.171.38.43 (Rigaku OD, 2015)'
_computing_data_reduction 'CrysAlisPro 1.171.38.43 (Rigaku OD, 2015)'
_computing_molecular_graphics 'Olex2 (Dolomanov et al., 2009)'
_computing_publication_material 'Olex2 (Dolomanov et al., 2009)'
_computing_structure_refinement 'ShelXL (Sheldrick, 2015)'
_computing_structure_solution 'ShelXT (Sheldrick, 2015)'
_diffrn_ambient_environment N~2~
_diffrn_ambient_temperature 100.00(10)
_diffrn_detector 'CCD plate'
_diffrn_detector_area_resol_mean 5.2850
_diffrn_detector_type AtlasS2
_diffrn_measured_fraction_theta_full 1.000
_diffrn_measured_fraction_theta_max 0.989
_diffrn_measurement_details
;
List of Runs (angles in degrees, time in seconds):

  # Type    Start    End  Width  t~exp~   \w     \q     \k     \f   Frames
#--------------------------------------------------------------------------
  1  \w    -64.00  31.00   0.50    3.00    --  -38.50  57.00  90.00  190
  2  \w   -109.00 -12.00   0.50    3.00    --  -38.50 -57.00 -60.00  194
  3  \w     32.00  74.00   0.50    3.00    --   42.75-125.00 -30.00   84
  4  \w     11.00  96.00   0.50    3.00    --   42.75  77.00-150.00  170
  5  \w     49.00  83.00   0.50    3.00    --   42.75 -99.00  90.00   68
  6  \w    -27.00  12.00   0.50    3.00    --   42.75 -77.00-180.00   78
  7  \w     87.00 135.00   0.50   12.00    --  111.00 -30.00-150.00   96
  8  \w     75.00 138.00   0.50   12.00    --  111.00 -61.00-150.00  126
  9  \w     84.00 109.00   0.50   12.00    --  111.00 -94.00-150.00   50
 10  \w     40.00 121.00   0.50   12.00    --  111.00-125.00-150.00  162
 11  \w    109.00 144.00   0.50   12.00    --  111.00 125.00 -30.00   70
 12  \w     40.00  67.00   0.50   12.00    --  111.00 -30.00-150.00   54
 13  \w    102.00 142.00   0.50   12.00    --  111.00 -77.00-120.00   80
 14  \w     41.00 121.00   0.50   12.00    --  111.00-125.00 150.00  160
 15  \w     84.00 125.00   0.50   12.00    --  111.00 -30.00  30.00   82
 16  \w     36.00  69.00   0.50   12.00    --  111.00 -30.00  30.00   66
 17  \w    123.00 150.00   0.50   12.00    --  111.00 125.00  60.00   54
 18  \w     96.00 178.00   0.50   12.00    --  111.00  30.00  30.00  164
 19  \w     91.00 121.00   0.50   12.00    --  111.00-125.00  30.00   60
 20  \w     44.00  72.00   0.50   12.00    --  111.00-125.00 -30.00   56
 21  \w     41.00  66.00   0.50   12.00    --  111.00-125.00 -60.00   50
 22  \w    101.00 144.00   0.50   12.00    --  111.00 125.00-180.00   86
 23  \w     48.00  78.00   0.50   12.00    --  111.00-125.00  30.00   60
 24  \w     56.00  83.00   0.50   12.00    --  111.00 -77.00  30.00   54
 25  \w    102.00 130.00   0.50   12.00    --  111.00 -77.00  30.00   56
 26  \w     37.00  81.00   0.50   12.00    --  111.00 -77.00-120.00   88
 27  \w    106.00 133.00   0.50   12.00    --  111.00 -61.00  30.00   54
 28  \w     45.00 121.00   0.50   12.00    --  111.00-125.00 -90.00  152
 29  \w     55.00 121.00   0.50   12.00    --  111.00-125.00  60.00  132
 30  \w     62.00  96.00   0.50   12.00    --  111.00 -94.00-180.00   68
 31  \w     73.00  98.00   0.50   12.00    --  111.00 -94.00  30.00   50
 32  \w     89.00 120.00   0.50   12.00    --  111.00-125.00 -30.00   62
 33  \w     32.00  98.00   0.50   12.00    --  111.00 -94.00  60.00  132
 34  \w     46.00 105.00   0.50   12.00    --  111.00 -94.00  90.00  118
 35  \w     30.00  74.00   0.50   12.00    --  111.00 -94.00-150.00   88
 36  \w     35.00 174.00   0.50   12.00    --  111.00   0.00-180.00  278
;
_diffrn_measurement_device 'four-circle diffractometer'
_diffrn_measurement_device_type 'SuperNova, Dual, Cu at zero, AtlasS2'
_diffrn_measurement_method '\w scans'
_diffrn_orient_matrix_type 'CrysAlisPro convention (1999,Acta A55,543-557)'
_diffrn_orient_matrix_UB_11 -0.0726996000
_diffrn_orient_matrix_UB_12 0.0371269000
_diffrn_orient_matrix_UB_13 0.0310888000
_diffrn_orient_matrix_UB_21 0.0478882000
_diffrn_orient_matrix_UB_22 -0.0122591000
_diffrn_orient_matrix_UB_23 0.0601997000
_diffrn_orient_matrix_UB_31 0.0451596000
_diffrn_orient_matrix_UB_32 0.0836925000
_diffrn_orient_matrix_UB_33 0.0150850000
_diffrn_radiation_monochromator mirror
_diffrn_radiation_probe x-ray
_diffrn_radiation_type CuK\a
_diffrn_radiation_wavelength 1.54184
_diffrn_reflns_av_R_equivalents 0.0333
_diffrn_reflns_av_unetI/netI 0.0395
_diffrn_reflns_Laue_measured_fraction_full 1.000
_diffrn_reflns_Laue_measured_fraction_max 0.989
_diffrn_reflns_limit_h_max 20
_diffrn_reflns_limit_h_min -19
_diffrn_reflns_limit_k_max 21
_diffrn_reflns_limit_k_min -17
_diffrn_reflns_limit_l_max 29
_diffrn_reflns_limit_l_min -29
_diffrn_reflns_number 72032
_diffrn_reflns_point_group_measured_fraction_full 1.000
_diffrn_reflns_point_group_measured_fraction_max 0.989
_diffrn_reflns_theta_full 67.684
_diffrn_reflns_theta_max 76.778
_diffrn_reflns_theta_min 1.991
_diffrn_source 'micro-focus sealed X-ray tube'
_diffrn_source_type 'SuperNova (Cu) X-ray Source'
_exptl_absorpt_coefficient_mu 2.555
_exptl_absorpt_correction_T_max 1.00000
_exptl_absorpt_correction_T_min 0.95347
_exptl_absorpt_correction_type multi-scan
_exptl_absorpt_process_details
;
CrysAlisPro 1.171.38.43 (Rigaku Oxford Diffraction, 2015)
Empirical absorption correction using spherical harmonics,
 implemented in SCALE3 ABSPACK scaling algorithm.
;
_exptl_crystal_colour yellow
_exptl_crystal_colour_primary yellow
_exptl_crystal_density_diffrn 1.211
_exptl_crystal_description plate
_exptl_crystal_F_000 2416
_exptl_crystal_size_max 0.136
_exptl_crystal_size_mid 0.08
_exptl_crystal_size_min 0.039
_refine_diff_density_max 0.471
_refine_diff_density_min -0.552
_refine_diff_density_rms 0.049
_refine_ls_extinction_method none
_refine_ls_goodness_of_fit_ref 1.012
_refine_ls_hydrogen_treatment constr
_refine_ls_matrix_type full
_refine_ls_number_parameters 1380
_refine_ls_number_reflns 25591
_refine_ls_number_restraints 0
_refine_ls_restrained_S_all 1.012
_refine_ls_R_factor_all 0.0421
_refine_ls_R_factor_gt 0.0336
_refine_ls_shift/su_max 0.003
_refine_ls_shift/su_mean 0.000
_refine_ls_structure_factor_coef Fsqd
_refine_ls_weighting_details 'w=1/[\s^2^(Fo^2^)+(0.0396P)^2^+1.7679P] where P=(Fo^2^+2Fc^2^)/3'
_refine_ls_weighting_scheme calc
_refine_ls_wR_factor_gt 0.0804
_refine_ls_wR_factor_ref 0.0858
_reflns_Friedel_coverage 0.000
_reflns_number_gt 21917
_reflns_number_total 25591
_reflns_threshold_expression 'I > 2\s(I)'
_cod_data_source_file c9sc04501e2.cif
_cod_data_source_block 9b
_cod_original_cell_volume 6138.29(16)
_cod_database_code 1552475
_chemical_oxdiff_formula 'C248 H384 N8 P24 S8 '
_shelx_space_group_comment
;
The symmetry employed for this shelxl refinement is uniquely defined
by the following loop, which should always be used as a source of
symmetry information in preference to the above space-group names.
They are only intended as comments.
;
_reflns_odcompleteness_completeness 99.96
_reflns_odcompleteness_iscentric 1
_reflns_odcompleteness_theta 74.33
_olex2_refinement_description
;
1. Fixed Uiso
 At 1.2 times of:
  All C(H) groups, All C(H,H) groups, All C(H,H,H,H) groups
2. Others
 Sof(C7E)=Sof(H0)=Sof(H01Q)=Sof(H01R)=Sof(C9E)=Sof(H2A)=Sof(H2B)=Sof(C10E)=
 Sof(H3A)=Sof(H3B)=Sof(C11E)=Sof(H8AA)=Sof(H8AB)=Sof(C12E)=Sof(H4A)=Sof(H4B)=1-
 FVAR(1)
 Sof(C7D)=Sof(H8)=Sof(H01N)=Sof(H01P)=Sof(C9D)=Sof(H7A)=Sof(H7B)=Sof(C10D)=
 Sof(H6A)=Sof(H6B)=Sof(C11D)=Sof(H1A)=Sof(H1B)=Sof(C12D)=Sof(H5A)=Sof(H5B)=
 FVAR(1)
 Sof(H0GA)=Sof(C8C)=Sof(H5AA)=Sof(H5AB)=Sof(C9C)=Sof(H0AA)=Sof(H0AB)=Sof(C10C)=
 Sof(H7AA)=Sof(H7AB)=Sof(C11C)=Sof(H6AA)=Sof(H6AB)=Sof(H02T)=Sof(H02U)=1-FVAR(2)
 Sof(H03Z)=Sof(C8B)=Sof(H4AA)=Sof(H4AB)=Sof(C9B)=Sof(H1AA)=Sof(H1AB)=Sof(C10B)=
 Sof(H3AA)=Sof(H3AB)=Sof(C11B)=Sof(H2AA)=Sof(H2AB)=Sof(H02R)=Sof(H02S)=FVAR(2)
3.a Ternary CH refined with riding coordinates:
 C1F(H010), C7F(H00W), C20F(H00T), C26F(H016), C1A(H017), C1B(H00S), C1D(H00L),
  C7A(H00X), C7B(H0GA), C7B(H03Z), C7D(H8), C7E(H0), C20A(H014), C20B(H01Z),
 C20D(H00U), C26A(H013), C26B(H012), C26D(H02C)
3.b Secondary CH2 refined with riding coordinates:
 C2F(H6CA,HA), C3F(H4EA,HY), C4F(H1EA,HW), C5F(H9DA,HS), C6F(H3DA,HL),
 C8F(H1DA,HJ), C9F(H5DA,HN), C10F(H0FA,H6EA), C11F(H5EA,H9EA), C12F(H2DA,HK),
 C21F(H0DA,HI), C22F(H3EA,HX), C23F(H7DA,HR), C24F(H4DA,HM), C25F(H,H5CA),
 C27F(H9CA,HH), C28F(H0EA,HV), C29F(H5FA,H7EA), C30F(H6FA,H8EA), C31F(H7CA,HF),
 C2A(H5BA,HQ), C2B(H03U,H03V), C2D(H01C,H01D), C3A(H02X,H02Y), C3B(H03W,H03X),
 C3D(H02F,H02H), C4A(H8BA,HU), C4B(H03Y,H7FA), C4D(H03I,H03J), C5A(H02,HP),
 C5B(H03M,H03N), C5D(H03K,H03L), C6A(H01X,H01Y), C6B(H00C,H00D), C6D(H03G,H03H),
  C8A(H0BA,HD), C8B(H4AA,H4AB), C8C(H5AA,H5AB), C8D(H01Q,H01R), C8D(H01N,H01P),
 C9A(H6BA,HT), C9B(H1AA,H1AB), C9C(H0AA,H0AB), C9D(H7A,H7B), C9E(H2A,H2B),
 C10A(H03,HZ), C10B(H3AA,H3AB), C10C(H7AA,H7AB), C10D(H6A,H6B), C10E(H3A,H3B),
 C11A(H1BA,HE), C11B(H2AA,H2AB), C11C(H6AA,H6AB), C11D(H1A,H1B), C11E(H8AA,
 H8AB), C12A(H2BA,HG), C12B(H02T,H02U), C12B(H02R,H02S), C12D(H5A,H5B),
 C12E(H4A,H4B), C21A(H02Z,HO), C21B(H01V,H01W), C21D(H01A,H01B), C22A(H2CA,
 H4FA), C22B(H03S,H03T), C22D(H02A,H02B), C23A(H4CA,H9FA), C23B(H03Q,H03R),
 C23D(H01K,H01M), C24A(H1CA,H3FA), C24B(H03O,H03P), C24D(H01G,H01H), C25A(H9AA,
 HC), C25B(H02M,H02N), C25D(H01E,H01F), C27A(H01,HB), C27B(H00A,H00B),
 C27D(H01I,H01J), C28A(H0CA,H2FA), C28B(H02K,H02L), C28D(H03A,H03B), C29A(H1FA,
 H9BA), C29B(H02I,H02J), C29D(H03E,H03F), C30A(H3CA,H8FA), C30B(H02O,H02P),
 C30D(H03C,H03D), C31A(H02V,H02W), C31B(H01T,H01U), C31D(H02D,H02E)
3.c Aromatic/amide H refined with riding coordinates:
 C15F(H8CA), C16F(H6DA), C17F(H8DA), C18F(H2EA), C15A(H4BA), C15B(H01S),
 C15D(H02G), C16A(H3BA), C16B(H026), C16D(H01L), C17A(H033), C17B(H02Q),
 C17D(H01O), C18A(H7BA), C18B(H024), C18D(H027)
;
_shelx_shelxl_version_number 2014/7
_olex2_submission_special_instructions 'No special instructions were received'
_oxdiff_exptl_absorpt_empirical_details
;
Empirical correction (ABSPACK) includes:
- Absorption correction using spherical harmonics
- Frame scaling
;
_oxdiff_exptl_absorpt_empirical_full_max 1.498
_oxdiff_exptl_absorpt_empirical_full_min 0.877

loop_
_space_group_symop_operation_xyz
'x, y, z'
'-x, -y, -z'

loop_
_atom_site_label
_atom_site_type_symbol
_atom_site_fract_x
_atom_site_fract_y
_atom_site_fract_z
_atom_site_U_iso_or_equiv
_atom_site_adp_type
_atom_site_occupancy
_atom_site_site_symmetry_order
_atom_site_calc_flag
_atom_site_refinement_flags_posn
_atom_site_refinement_flags_occupancy
_atom_site_disorder_assembly
_atom_site_disorder_group
S1A S 0.96913(2) 0.51117(2) 0.42037(2) 0.02449(7) Uani 1 1 d . . . .
S1B S 0.70551(2) 0.82355(2) 0.07161(2) 0.02372(7) Uani 1 1 d . . . .
S1D S 0.56346(2) 0.32425(2) 0.06764(2) 0.02367(7) Uani 1 1 d . . . .
S1F S 0.48821(2) 1.01121(2) 0.42008(2) 0.02476(8) Uani 1 1 d . . . .
P1F P 0.31469(2) 0.82206(2) 0.28917(2) 0.02110(7) Uani 1 1 d . . . .
P2F P 0.33896(2) 0.95434(2) 0.30578(2) 0.01937(7) Uani 1 1 d . . . .
P3F P 0.28656(2) 0.99375(2) 0.38965(2) 0.01919(7) Uani 1 1 d . . . .
N1F N 0.51085(8) 0.96984(8) 0.30939(6) 0.0243(3) Uani 1 1 d . . . .
C1F C 0.27294(10) 1.10364(8) 0.39696(7) 0.0215(3) Uani 1 1 d . . . .
H010 H 0.2132 1.1098 0.3806 0.026 Uiso 1 1 calc R . . .
C2F C 0.28944(10) 1.14645(9) 0.46450(7) 0.0234(3) Uani 1 1 d . . . .
H6CA H 0.2546 1.1201 0.4846 0.028 Uiso 1 1 calc R . . .
HA H 0.3487 1.1426 0.4819 0.028 Uiso 1 1 calc R . . .
C3F C 0.26884(11) 1.23484(9) 0.47503(7) 0.0280(3) Uani 1 1 d . . . .
H4EA H 0.2083 1.2386 0.4617 0.034 Uiso 1 1 calc R . . .
HY H 0.2831 1.2611 0.5178 0.034 Uiso 1 1 calc R . . .
C4F C 0.31814(12) 1.27763(9) 0.44114(8) 0.0292(3) Uani 1 1 d . . . .
H1EA H 0.3783 1.2812 0.4588 0.035 Uiso 1 1 calc R . . .
HW H 0.2994 1.3317 0.4453 0.035 Uiso 1 1 calc R . . .
C5F C 0.30540(12) 1.23366(9) 0.37418(7) 0.0288(3) Uani 1 1 d . . . .
H9DA H 0.3413 1.2599 0.3548 0.035 Uiso 1 1 calc R . . .
HS H 0.2466 1.2364 0.3552 0.035 Uiso 1 1 calc R . . .
C6F C 0.32735(11) 1.14539(9) 0.36524(7) 0.0261(3) Uani 1 1 d . . . .
H3DA H 0.3171 1.1185 0.3226 0.031 Uiso 1 1 calc R . . .
HL H 0.3872 1.1424 0.3816 0.031 Uiso 1 1 calc R . . .
C7F C 0.17396(9) 0.95269(8) 0.36375(7) 0.0210(3) Uani 1 1 d . . . .
H00W H 0.1749 0.8950 0.3604 0.025 Uiso 1 1 calc R . . .
C8F C 0.12337(10) 0.98884(9) 0.41361(7) 0.0245(3) Uani 1 1 d . . . .
H1DA H 0.1522 0.9796 0.4514 0.029 Uiso 1 1 calc R . . .
HJ H 0.1218 1.0463 0.4189 0.029 Uiso 1 1 calc R . . .
C9F C 0.03227(10) 0.95211(10) 0.39833(8) 0.0287(3) Uani 1 1 d . . . .
H5DA H 0.0335 0.8958 0.3978 0.034 Uiso 1 1 calc R . . .
HN H 0.0013 0.9788 0.4291 0.034 Uiso 1 1 calc R . . .
C10F C -0.01333(10) 0.96043(10) 0.33715(8) 0.0307(3) Uani 1 1 d . . . .
H0FA H -0.0203 1.0167 0.3391 0.037 Uiso 1 1 calc R . . .
H6EA H -0.0695 0.9336 0.3272 0.037 Uiso 1 1 calc R . . .
C11F C 0.03666(10) 0.92408(10) 0.28804(8) 0.0310(3) Uani 1 1 d . . . .
H5EA H 0.0074 0.9321 0.2500 0.037 Uiso 1 1 calc R . . .
H9EA H 0.0390 0.8668 0.2836 0.037 Uiso 1 1 calc R . . .
C12F C 0.12755(10) 0.96202(10) 0.30288(7) 0.0263(3) Uani 1 1 d . . . .
H2DA H 0.1583 0.9363 0.2717 0.032 Uiso 1 1 calc R . . .
HK H 0.1255 1.0185 0.3040 0.032 Uiso 1 1 calc R . . .
C13F C 0.45187(9) 0.97574(8) 0.34141(7) 0.0202(3) Uani 1 1 d . . . .
C14F C 0.59094(10) 1.01951(9) 0.40752(7) 0.0221(3) Uani 1 1 d . . . .
C15F C 0.66607(11) 1.04679(10) 0.44932(7) 0.0277(3) Uani 1 1 d . . . .
H8CA H 0.6658 1.0640 0.4904 0.033 Uiso 1 1 calc R . . .
C16F C 0.74080(10) 1.04737(10) 0.42771(8) 0.0282(3) Uani 1 1 d . . . .
H6DA H 0.7916 1.0656 0.4547 0.034 Uiso 1 1 calc R . . .
C17F C 0.74136(10) 1.02108(10) 0.36604(8) 0.0301(3) Uani 1 1 d . . . .
H8DA H 0.7925 1.0220 0.3527 0.036 Uiso 1 1 calc R . . .
C18F C 0.66714(11) 0.99379(11) 0.32466(8) 0.0303(3) Uani 1 1 d . . . .
H2EA H 0.6680 0.9759 0.2838 0.036 Uiso 1 1 calc R . . .
C19F C 0.59039(10) 0.99356(9) 0.34552(7) 0.0229(3) Uani 1 1 d . . . .
C20F C 0.31818(9) 0.78733(8) 0.20732(7) 0.0217(3) Uani 1 1 d . . . .
H00T H 0.3137 0.7286 0.1971 0.026 Uiso 1 1 calc R . . .
C21F C 0.23926(10) 0.81257(10) 0.16952(8) 0.0270(3) Uani 1 1 d . . . .
H0DA H 0.1884 0.7958 0.1812 0.032 Uiso 1 1 calc R . . .
HI H 0.2411 0.8705 0.1774 0.032 Uiso 1 1 calc R . . .
C22F C 0.23499(11) 0.77525(10) 0.10217(8) 0.0295(3) Uani 1 1 d . . . .
H3EA H 0.2280 0.7174 0.0936 0.035 Uiso 1 1 calc R . . .
HX H 0.1861 0.7939 0.0793 0.035 Uiso 1 1 calc R . . .
C23F C 0.31582(11) 0.79761(9) 0.08277(7) 0.0289(3) Uani 1 1 d . . . .
H7DA H 0.3129 0.7713 0.0405 0.035 Uiso 1 1 calc R . . .
HR H 0.3201 0.8551 0.0878 0.035 Uiso 1 1 calc R . . .
C24F C 0.39420(10) 0.77274(9) 0.11983(7) 0.0259(3) Uani 1 1 d . . . .
H4DA H 0.4448 0.7898 0.1081 0.031 Uiso 1 1 calc R . . .
HM H 0.3926 0.7148 0.1117 0.031 Uiso 1 1 calc R . . .
C25F C 0.39883(9) 0.80986(9) 0.18753(7) 0.0231(3) Uani 1 1 d . . . .
H H 0.4479 0.7911 0.2102 0.028 Uiso 1 1 calc R . . .
H5CA H 0.4058 0.8677 0.1962 0.028 Uiso 1 1 calc R . . .
C26F C 0.41494(10) 0.78776(9) 0.32675(7) 0.0228(3) Uani 1 1 d . . . .
H016 H 0.4632 0.8193 0.3222 0.027 Uiso 1 1 calc R . . .
C27F C 0.42675(10) 0.69818(9) 0.29973(7) 0.0257(3) Uani 1 1 d . . . .
H9CA H 0.3790 0.6663 0.3034 0.031 Uiso 1 1 calc R . . .
HH H 0.4284 0.6887 0.2573 0.031 Uiso 1 1 calc R . . .
C28F C 0.50948(11) 0.67310(10) 0.33273(8) 0.0308(3) Uani 1 1 d . . . .
H0EA H 0.5154 0.6164 0.3161 0.037 Uiso 1 1 calc R . . .
HV H 0.5573 0.7023 0.3263 0.037 Uiso 1 1 calc R . . .
C29F C 0.51142(13) 0.68939(11) 0.40028(9) 0.0362(4) Uani 1 1 d . . . .
H5FA H 0.5664 0.6766 0.4201 0.043 Uiso 1 1 calc R . . .
H7EA H 0.4681 0.6552 0.4071 0.043 Uiso 1 1 calc R . . .
C30F C 0.49571(12) 0.77718(10) 0.42755(8) 0.0350(4) Uani 1 1 d . . . .
H6FA H 0.4921 0.7849 0.4696 0.042 Uiso 1 1 calc R . . .
H8EA H 0.5432 0.8109 0.4258 0.042 Uiso 1 1 calc R . . .
C31F C 0.41372(11) 0.80212(10) 0.39400(7) 0.0277(3) Uani 1 1 d . . . .
H7CA H 0.4067 0.8585 0.4112 0.033 Uiso 1 1 calc R . . .
HF H 0.3656 0.7717 0.3989 0.033 Uiso 1 1 calc R . . .
P1A P 1.07578(2) 0.32263(2) 0.29397(2) 0.02130(7) Uani 1 1 d . . . .
P1B P 0.79400(2) 0.68295(2) 0.20064(2) 0.02174(7) Uani 1 1 d . . . .
P1D P 0.54860(2) 0.18286(2) 0.19813(2) 0.02265(8) Uani 1 1 d . . . .
P2A P 1.06041(2) 0.45427(2) 0.30813(2) 0.01935(7) Uani 1 1 d . . . .
P2B P 0.83358(2) 0.79967(2) 0.18588(2) 0.02123(7) Uani 1 1 d . . . .
P2D P 0.49979(2) 0.29877(2) 0.18312(2) 0.02078(7) Uani 1 1 d . . . .
P3A P 1.15717(2) 0.49557(2) 0.39235(2) 0.01909(7) Uani 1 1 d . . . .
P3B P 0.88985(3) 0.75958(2) 0.10354(2) 0.02325(8) Uani 1 1 d . . . .
P3D P 0.39653(2) 0.25993(2) 0.10191(2) 0.02119(7) Uani 1 1 d . . . .
N1A N 0.88998(8) 0.47040(8) 0.30888(6) 0.0236(2) Uani 1 1 d . . . .
N1B N 0.68246(8) 0.87501(7) 0.18201(6) 0.0234(3) Uani 1 1 d . . . .
N1D N 0.64912(8) 0.37299(8) 0.17782(6) 0.0233(2) Uani 1 1 d . . . .
C1A C 1.17516(9) 0.60500(8) 0.39815(7) 0.0214(3) Uani 1 1 d . . . .
H017 H 1.2257 0.6109 0.3812 0.026 Uiso 1 1 calc R . . .
C1B C 0.96354(9) 0.84916(9) 0.11372(7) 0.0219(3) Uani 1 1 d . . . .
H00S H 1.0131 0.8482 0.1451 0.026 Uiso 1 1 calc R . . .
C1D C 0.33029(9) 0.35020(9) 0.11416(7) 0.0212(3) Uani 1 1 d . . . .
H00L H 0.2981 0.3488 0.1457 0.025 Uiso 1 1 calc R . . .
C2A C 1.10318(10) 0.64557(9) 0.36637(7) 0.0265(3) Uani 1 1 d . . . .
H5BA H 1.0527 0.6428 0.3833 0.032 Uiso 1 1 calc R . . .
HQ H 1.0896 0.6178 0.3239 0.032 Uiso 1 1 calc R . . .
C2B C 0.99364(12) 0.84233(10) 0.05416(8) 0.0325(4) Uani 1 1 d . . . .
H03U H 1.0225 0.7929 0.0438 0.039 Uiso 1 1 calc R . . .
H03V H 0.9445 0.8400 0.0224 0.039 Uiso 1 1 calc R . . .
C2D C 0.38338(9) 0.43001(9) 0.13226(8) 0.0244(3) Uani 1 1 d . . . .
H01C H 0.4216 0.4348 0.1705 0.029 Uiso 1 1 calc R . . .
H01D H 0.4177 0.4307 0.1022 0.029 Uiso 1 1 calc R . . .
C3A C 1.13000(11) 0.73374(9) 0.37398(7) 0.0278(3) Uani 1 1 d . . . .
H02X H 1.1780 0.7361 0.3544 0.033 Uiso 1 1 calc R . . .
H02Y H 1.0833 0.7593 0.3546 0.033 Uiso 1 1 calc R . . .
C3B C 1.05403(13) 0.91305(11) 0.05756(10) 0.0392(4) Uani 1 1 d . . . .
H03W H 1.1057 0.9127 0.0865 0.047 Uiso 1 1 calc R . . .
H03X H 1.0694 0.9076 0.0185 0.047 Uiso 1 1 calc R . . .
C3D C 0.32608(10) 0.50122(10) 0.13779(8) 0.0290(3) Uani 1 1 d . . . .
H02F H 0.2936 0.5021 0.1691 0.035 Uiso 1 1 calc R . . .
H02H H 0.3610 0.5508 0.1492 0.035 Uiso 1 1 calc R . . .
C4A C 1.15467(11) 0.77916(9) 0.44047(8) 0.0297(3) Uani 1 1 d . . . .
H8BA H 1.1760 0.8331 0.4437 0.036 Uiso 1 1 calc R . . .
HU H 1.1045 0.7833 0.4587 0.036 Uiso 1 1 calc R . . .
C4B C 1.01219(13) 0.99246(11) 0.07619(10) 0.0387(4) Uani 1 1 d . . . .
H03Y H 1.0523 1.0366 0.0802 0.046 Uiso 1 1 calc R . . .
H7FA H 0.9634 0.9951 0.0454 0.046 Uiso 1 1 calc R . . .
C4D C 0.26587(13) 0.49529(12) 0.07867(9) 0.0397(4) Uani 1 1 d . . . .
H03I H 0.2983 0.4980 0.0480 0.048 Uiso 1 1 calc R . . .
H03J H 0.2291 0.5401 0.0832 0.048 Uiso 1 1 calc R . . .
C5A C 1.22257(11) 0.73736(9) 0.47469(7) 0.0280(3) Uani 1 1 d . . . .
H02 H 1.2321 0.7645 0.5173 0.034 Uiso 1 1 calc R . . .
HP H 1.2756 0.7408 0.4608 0.034 Uiso 1 1 calc R . . .
C5B C 0.98355(11) 1.00008(10) 0.13593(8) 0.0298(3) Uani 1 1 d . . . .
H03M H 0.9558 1.0501 0.1468 0.036 Uiso 1 1 calc R . . .
H03N H 1.0328 1.0011 0.1673 0.036 Uiso 1 1 calc R . . .
C5D C 0.21199(12) 0.41720(12) 0.05911(10) 0.0441(5) Uani 1 1 d . . . .
H03K H 0.1761 0.4130 0.0201 0.053 Uiso 1 1 calc R . . .
H03L H 0.1753 0.4171 0.0878 0.053 Uiso 1 1 calc R . . .
C6A C 1.19593(10) 0.64903(9) 0.46552(7) 0.0236(3) Uani 1 1 d . . . .
H01X H 1.1463 0.6456 0.4833 0.028 Uiso 1 1 calc R . . .
H01Y H 1.2417 0.6233 0.4858 0.028 Uiso 1 1 calc R . . .
C6B C 0.92176(10) 0.92960(9) 0.13138(7) 0.0232(3) Uani 1 1 d . . . .
H00C H 0.8712 0.9302 0.1015 0.028 Uiso 1 1 calc R . . .
H00D H 0.9046 0.9354 0.1698 0.028 Uiso 1 1 calc R . . .
C6D C 0.26755(11) 0.34499(11) 0.05506(8) 0.0323(4) Uani 1 1 d . . . .
H03G H 0.2992 0.3416 0.0230 0.039 Uiso 1 1 calc R . . .
H03H H 0.2313 0.2964 0.0449 0.039 Uiso 1 1 calc R . . .
C7A C 1.25583(9) 0.45426(8) 0.36672(7) 0.0206(3) Uani 1 1 d . . . .
H00X H 1.2526 0.3967 0.3639 0.025 Uiso 1 1 calc R . . .
C7B C 0.96222(18) 0.68288(12) 0.12259(9) 0.0520(6) Uani 1 1 d . . . .
H0GA H 0.9220 0.6410 0.1244 0.062 Uiso 0.596(4) 1 calc R P A 2
H03Z H 1.0068 0.6948 0.1019 0.062 Uiso 0.404(4) 1 calc R P A 1
C7D C 0.3485(3) 0.1758(2) 0.12262(18) 0.0204(8) Uani 0.477(5) 1 d . P B 1
H8 H 0.3926 0.1377 0.1277 0.024 Uiso 0.477(5) 1 calc R P B 1
C7E C 0.3147(3) 0.1917(2) 0.11858(17) 0.0193(7) Uani 0.523(5) 1 d . P B 2
H0 H 0.2583 0.2033 0.0991 0.023 Uiso 0.523(5) 1 calc R P B 2
C8A C 1.26933(10) 0.46226(9) 0.30537(7) 0.0252(3) Uani 1 1 d . . . .
H0BA H 1.2727 0.5185 0.3059 0.030 Uiso 1 1 calc R . . .
HD H 1.2213 0.4363 0.2744 0.030 Uiso 1 1 calc R . . .
C8B C 0.9514(3) 0.6022(2) 0.0940(2) 0.0278(10) Uani 0.404(4) 1 d . P A 1
H4AA H 0.9133 0.5938 0.0553 0.033 Uiso 0.404(4) 1 calc R P A 1
H4AB H 0.9269 0.5737 0.1182 0.033 Uiso 0.404(4) 1 calc R P A 1
C8C C 1.00306(16) 0.64109(16) 0.07354(12) 0.0242(6) Uani 0.596(4) 1 d . P A 2
H5AA H 1.0540 0.6705 0.0720 0.029 Uiso 0.596(4) 1 calc R P A 2
H5AB H 0.9646 0.6301 0.0348 0.029 Uiso 0.596(4) 1 calc R P A 2
C8D C 0.31243(11) 0.20146(9) 0.18380(7) 0.0275(3) Uani 1 1 d . . . .
H01Q H 0.3042 0.2570 0.2028 0.033 Uiso 0.523(5) 1 calc R P B 2
H01R H 0.3661 0.1869 0.2041 0.033 Uiso 0.523(5) 1 calc R P B 2
H01N H 0.3566 0.2309 0.2164 0.033 Uiso 0.477(5) 1 calc R P B 1
H01P H 0.2652 0.2358 0.1792 0.033 Uiso 0.477(5) 1 calc R P B 1
C9A C 1.35144(11) 0.42374(10) 0.29068(8) 0.0290(3) Uani 1 1 d . . . .
H6BA H 1.3459 0.3666 0.2869 0.035 Uiso 1 1 calc R . . .
HT H 1.3601 0.4309 0.2523 0.035 Uiso 1 1 calc R . . .
C9B C 1.0474(3) 0.5683(3) 0.0842(2) 0.0184(10) Uani 0.404(4) 1 d . P A 1
H1AA H 1.0852 0.6071 0.0767 0.022 Uiso 0.404(4) 1 calc R P A 1
H1AB H 1.0449 0.5171 0.0546 0.022 Uiso 0.404(4) 1 calc R P A 1
C9C C 1.0278(3) 0.5496(3) 0.0974(2) 0.0452(11) Uani 0.596(4) 1 d . P A 2
H0AA H 0.9812 0.5296 0.1119 0.054 Uiso 0.596(4) 1 calc R P A 2
H0AB H 1.0445 0.5077 0.0659 0.054 Uiso 0.596(4) 1 calc R P A 2
C9D C 0.2828(3) 0.1258(3) 0.19805(18) 0.0330(10) Uani 0.477(5) 1 d . P B 1
H7A H 0.3304 0.0920 0.2030 0.040 Uiso 0.477(5) 1 calc R P B 1
H7B H 0.2619 0.1401 0.2355 0.040 Uiso 0.477(5) 1 calc R P B 1
C9E C 0.2368(3) 0.14576(19) 0.18950(15) 0.0251(7) Uani 0.523(5) 1 d . P B 2
H2A H 0.2330 0.1537 0.2315 0.030 Uiso 0.523(5) 1 calc R P B 2
H2B H 0.1831 0.1589 0.1681 0.030 Uiso 0.523(5) 1 calc R P B 2
C10A C 1.42852(10) 0.46043(10) 0.33929(8) 0.0292(3) Uani 1 1 d . . . .
H03 H 1.4788 0.4330 0.3295 0.035 Uiso 1 1 calc R . . .
HZ H 1.4374 0.5164 0.3405 0.035 Uiso 1 1 calc R . . .
C10B C 1.0689(3) 0.5607(3) 0.1667(2) 0.0314(10) Uani 0.404(4) 1 d . P A 1
H3AA H 1.0176 0.5488 0.1801 0.038 Uiso 0.404(4) 1 calc R P A 1
H3AB H 1.1117 0.5230 0.1741 0.038 Uiso 0.404(4) 1 calc R P A 1
C10C C 1.1021(2) 0.58522(19) 0.14787(15) 0.0324(7) Uani 0.596(4) 1 d . P A 2
H7AA H 1.1368 0.6235 0.1372 0.039 Uiso 0.596(4) 1 calc R P A 2
H7AB H 1.1374 0.5441 0.1592 0.039 Uiso 0.596(4) 1 calc R P A 2
C10D C 0.2128(3) 0.0801(3) 0.14758(19) 0.0348(10) Uani 0.477(5) 1 d . P B 1
H6A H 0.1846 0.0389 0.1598 0.042 Uiso 0.477(5) 1 calc R P B 1
H6B H 0.1708 0.1160 0.1354 0.042 Uiso 0.477(5) 1 calc R P B 1
C10E C 0.2551(3) 0.0587(2) 0.16223(18) 0.0292(8) Uani 0.523(5) 1 d . P B 2
H3A H 0.2134 0.0215 0.1675 0.035 Uiso 0.523(5) 1 calc R P B 2
H3B H 0.3117 0.0462 0.1794 0.035 Uiso 0.523(5) 1 calc R P B 2
C11A C 1.41586(10) 0.45374(9) 0.40074(8) 0.0275(3) Uani 1 1 d . . . .
H1BA H 1.4638 0.4808 0.4312 0.033 Uiso 1 1 calc R . . .
HE H 1.4139 0.3977 0.4009 0.033 Uiso 1 1 calc R . . .
C11B C 1.1020(3) 0.6480(3) 0.1925(2) 0.0283(10) Uani 0.404(4) 1 d . P A 1
H2AA H 1.1429 0.6614 0.1702 0.034 Uiso 0.404(4) 1 calc R P A 1
H2AB H 1.1293 0.6575 0.2345 0.034 Uiso 0.404(4) 1 calc R P A 1
C11C C 1.0550(2) 0.62621(18) 0.19759(14) 0.0306(7) Uani 0.596(4) 1 d . P A 2
H6AA H 1.0096 0.5900 0.1994 0.037 Uiso 0.596(4) 1 calc R P A 2
H6AB H 1.0940 0.6390 0.2361 0.037 Uiso 0.596(4) 1 calc R P A 2
C11D C 0.2594(6) 0.0433(5) 0.0971(5) 0.0259(14) Uani 0.477(5) 1 d . P B 1
H1A H 0.2245 0.0018 0.0657 0.031 Uiso 0.477(5) 1 calc R P B 1
H1B H 0.3126 0.0218 0.1118 0.031 Uiso 0.477(5) 1 calc R P B 1
C11E C 0.2465(7) 0.0580(6) 0.0865(4) 0.0333(17) Uani 0.523(5) 1 d . P B 2
H8AA H 0.2435 0.0037 0.0608 0.040 Uiso 0.523(5) 1 calc R P B 2
H8AB H 0.1972 0.0855 0.0727 0.040 Uiso 0.523(5) 1 calc R P B 2
C12A C 1.33356(9) 0.49077(9) 0.41612(7) 0.0238(3) Uani 1 1 d . . . .
H2BA H 1.3385 0.5482 0.4210 0.029 Uiso 1 1 calc R . . .
HG H 1.3253 0.4821 0.4541 0.029 Uiso 1 1 calc R . . .
C12B C 1.01799(12) 0.70205(10) 0.18582(8) 0.0312(3) Uani 1 1 d . . . .
H02T H 1.0636 0.7409 0.1888 0.037 Uiso 0.596(4) 1 calc R P A 2
H02U H 0.9841 0.7250 0.2157 0.037 Uiso 0.596(4) 1 calc R P A 2
H02R H 0.9832 0.6943 0.2140 0.037 Uiso 0.404(4) 1 calc R P A 1
H02S H 1.0371 0.7582 0.1974 0.037 Uiso 0.404(4) 1 calc R P A 1
C12D C 0.2764(2) 0.1321(2) 0.07227(16) 0.0291(9) Uani 0.477(5) 1 d . P B 1
H5A H 0.2936 0.1188 0.0334 0.035 Uiso 0.477(5) 1 calc R P B 1
H5B H 0.2261 0.1631 0.0703 0.035 Uiso 0.477(5) 1 calc R P B 1
C12E C 0.33010(19) 0.10384(17) 0.08858(14) 0.0239(8) Uani 0.523(5) 1 d . P B 2
H4A H 0.3411 0.0982 0.0483 0.029 Uiso 0.523(5) 1 calc R P B 2
H4B H 0.3778 0.0847 0.1123 0.029 Uiso 0.523(5) 1 calc R P B 2
C13A C 0.96551(9) 0.47596(8) 0.34206(6) 0.0196(3) Uani 1 1 d . . . .
C13B C 0.73532(10) 0.83616(8) 0.15021(7) 0.0217(3) Uani 1 1 d . . . .
C13D C 0.57793(10) 0.33540(8) 0.14634(7) 0.0214(3) Uani 1 1 d . . . .
C14A C 0.85994(9) 0.51995(9) 0.40626(7) 0.0221(3) Uani 1 1 d . . . .
C14B C 0.61515(10) 0.87529(9) 0.08338(7) 0.0231(3) Uani 1 1 d . . . .
C14D C 0.66198(10) 0.37368(8) 0.07895(7) 0.0233(3) Uani 1 1 d . . . .
C15A C 0.80601(11) 0.54716(10) 0.44695(7) 0.0275(3) Uani 1 1 d . . . .
H4BA H 0.8272 0.5640 0.4882 0.033 Uiso 1 1 calc R . . .
C15B C 0.55119(10) 0.89581(9) 0.04141(7) 0.0264(3) Uani 1 1 d . . . .
H01S H 0.5525 0.8808 0.0005 0.032 Uiso 1 1 calc R . . .
C15D C 0.70439(11) 0.39266(9) 0.03661(7) 0.0266(3) Uani 1 1 d . . . .
H02G H 0.6800 0.3788 -0.0042 0.032 Uiso 1 1 calc R . . .
C16A C 0.72015(11) 0.54825(10) 0.42398(8) 0.0283(3) Uani 1 1 d . . . .
H3BA H 0.6830 0.5667 0.4501 0.034 Uiso 1 1 calc R . . .
C16B C 0.48590(10) 0.93921(10) 0.06270(8) 0.0282(3) Uani 1 1 d . . . .
H026 H 0.4428 0.9541 0.0357 0.034 Uiso 1 1 calc R . . .
C16D C 0.78355(11) 0.43270(10) 0.05729(8) 0.0289(3) Uani 1 1 d . . . .
H01L H 0.8132 0.4453 0.0299 0.035 Uiso 1 1 calc R . . .
C17A C 0.68819(10) 0.52204(10) 0.36192(8) 0.0300(3) Uani 1 1 d . . . .
H033 H 0.6301 0.5230 0.3476 0.036 Uiso 1 1 calc R . . .
C17B C 0.48371(10) 0.96106(10) 0.12422(8) 0.0287(3) Uani 1 1 d . . . .
H02Q H 0.4390 0.9902 0.1374 0.034 Uiso 1 1 calc R . . .
C17D C 0.81967(10) 0.45444(10) 0.11877(8) 0.0306(3) Uani 1 1 d . . . .
H01O H 0.8727 0.4819 0.1316 0.037 Uiso 1 1 calc R . . .
C18A C 0.74117(10) 0.49481(11) 0.32157(8) 0.0300(3) Uani 1 1 d . . . .
H7BA H 0.7194 0.4772 0.2805 0.036 Uiso 1 1 calc R . . .
C18B C 0.54610(10) 0.94042(10) 0.16572(7) 0.0270(3) Uani 1 1 d . . . .
H024 H 0.5435 0.9547 0.2065 0.032 Uiso 1 1 calc R . . .
C18D C 0.77822(10) 0.43587(10) 0.16054(7) 0.0273(3) Uani 1 1 d . . . .
H027 H 0.8029 0.4503 0.2013 0.033 Uiso 1 1 calc R . . .
C19A C 0.82859(10) 0.49431(9) 0.34387(7) 0.0222(3) Uani 1 1 d . . . .
C19B C 0.61364(10) 0.89744(9) 0.14536(7) 0.0224(3) Uani 1 1 d . . . .
C19D C 0.69812(10) 0.39483(9) 0.14066(7) 0.0222(3) Uani 1 1 d . . . .
C20A C 0.99506(9) 0.28865(9) 0.33150(7) 0.0223(3) Uani 1 1 d . . . .
H014 H 0.9446 0.3199 0.3264 0.027 Uiso 1 1 calc R . . .
C20B C 0.79318(10) 0.71592(9) 0.28283(7) 0.0241(3) Uani 1 1 d . . . .
H01Z H 0.7678 0.6704 0.2927 0.029 Uiso 1 1 calc R . . .
C20D C 0.64722(9) 0.16954(8) 0.16589(7) 0.0218(3) Uani 1 1 d . . . .
H00U H 0.6772 0.2219 0.1739 0.026 Uiso 1 1 calc R . . .
C21A C 1.03182(11) 0.30387(9) 0.39887(7) 0.0279(3) Uani 1 1 d . . . .
H02Z H 1.0825 0.2740 0.4043 0.034 Uiso 1 1 calc R . . .
HO H 1.0481 0.3604 0.4158 0.034 Uiso 1 1 calc R . . .
C21B C 0.88513(10) 0.72840(10) 0.31844(7) 0.0273(3) Uani 1 1 d . . . .
H01V H 0.9156 0.6805 0.3058 0.033 Uiso 1 1 calc R . . .
H01W H 0.9136 0.7726 0.3098 0.033 Uiso 1 1 calc R . . .
C21D C 0.62287(9) 0.13333(9) 0.09759(7) 0.0229(3) Uani 1 1 d . . . .
H01A H 0.5927 0.0817 0.0894 0.028 Uiso 1 1 calc R . . .
H01B H 0.5852 0.1682 0.0797 0.028 Uiso 1 1 calc R . . .
C22A C 0.96735(13) 0.27875(11) 0.43218(9) 0.0367(4) Uani 1 1 d . . . .
H2CA H 0.9190 0.3123 0.4302 0.044 Uiso 1 1 calc R . . .
H4FA H 0.9933 0.2866 0.4743 0.044 Uiso 1 1 calc R . . .
C22B C 0.88722(11) 0.74648(11) 0.38622(8) 0.0322(3) Uani 1 1 d . . . .
H03S H 0.8647 0.6998 0.3954 0.039 Uiso 1 1 calc R . . .
H03T H 0.9457 0.7575 0.4077 0.039 Uiso 1 1 calc R . . .
C22D C 0.70248(10) 0.12289(9) 0.06932(7) 0.0258(3) Uani 1 1 d . . . .
H02A H 0.6861 0.0996 0.0262 0.031 Uiso 1 1 calc R . . .
H02B H 0.7311 0.1749 0.0758 0.031 Uiso 1 1 calc R . . .
C23A C 0.93638(14) 0.19044(11) 0.40483(9) 0.0384(4) Uani 1 1 d . . . .
H4CA H 0.9831 0.1564 0.4120 0.046 Uiso 1 1 calc R . . .
H9FA H 0.8917 0.1776 0.4244 0.046 Uiso 1 1 calc R . . .
C23B C 0.83509(11) 0.81819(11) 0.40768(8) 0.0320(4) Uani 1 1 d . . . .
H03Q H 0.8609 0.8660 0.4022 0.038 Uiso 1 1 calc R . . .
H03R H 0.8353 0.8264 0.4503 0.038 Uiso 1 1 calc R . . .
C23D C 0.76318(10) 0.06869(9) 0.09712(8) 0.0281(3) Uani 1 1 d . . . .
H01K H 0.7368 0.0150 0.0866 0.034 Uiso 1 1 calc R . . .
H01M H 0.8149 0.0658 0.0808 0.034 Uiso 1 1 calc R . . .
C24A C 0.90270(11) 0.17382(10) 0.33742(9) 0.0320(4) Uani 1 1 d . . . .
H1CA H 0.8517 0.2028 0.3306 0.038 Uiso 1 1 calc R . . .
H3FA H 0.8874 0.1170 0.3209 0.038 Uiso 1 1 calc R . . .
C24B C 0.74332(11) 0.80486(11) 0.37268(7) 0.0296(3) Uani 1 1 d . . . .
H03O H 0.7123 0.8522 0.3857 0.036 Uiso 1 1 calc R . . .
H03P H 0.7158 0.7601 0.3811 0.036 Uiso 1 1 calc R . . .
C24D C 0.78551(10) 0.10011(9) 0.16554(8) 0.0271(3) Uani 1 1 d . . . .
H01G H 0.8193 0.1502 0.1759 0.032 Uiso 1 1 calc R . . .
H01H H 0.8198 0.0620 0.1820 0.032 Uiso 1 1 calc R . . .
C25A C 0.96845(10) 0.19884(9) 0.30477(8) 0.0262(3) Uani 1 1 d . . . .
H9AA H 0.9444 0.1889 0.2622 0.031 Uiso 1 1 calc R . . .
HC H 1.0180 0.1672 0.3090 0.031 Uiso 1 1 calc R . . .
C25B C 0.74079(10) 0.78764(9) 0.30474(7) 0.0253(3) Uani 1 1 d . . . .
H02M H 0.6823 0.7766 0.2834 0.030 Uiso 1 1 calc R . . .
H02N H 0.7631 0.8346 0.2958 0.030 Uiso 1 1 calc R . . .
C25D C 0.70637(10) 0.11380(9) 0.19416(7) 0.0256(3) Uani 1 1 d . . . .
H01E H 0.7234 0.1375 0.2372 0.031 Uiso 1 1 calc R . . .
H01F H 0.6761 0.0628 0.1883 0.031 Uiso 1 1 calc R . . .
C26A C 1.02870(10) 0.28666(9) 0.21222(7) 0.0238(3) Uani 1 1 d . . . .
H013 H 1.0276 0.2280 0.2023 0.029 Uiso 1 1 calc R . . .
C26B C 0.67943(9) 0.66702(8) 0.16488(7) 0.0218(3) Uani 1 1 d . . . .
H012 H 0.6534 0.7190 0.1706 0.026 Uiso 1 1 calc R . . .
C26D C 0.59071(10) 0.21612(9) 0.28098(7) 0.0254(3) Uani 1 1 d . . . .
H02C H 0.6209 0.1710 0.2914 0.031 Uiso 1 1 calc R . . .
C27A C 0.93742(10) 0.30857(9) 0.19211(7) 0.0240(3) Uani 1 1 d . . . .
H01 H 0.9003 0.2898 0.2148 0.029 Uiso 1 1 calc R . . .
HB H 0.9352 0.3664 0.2005 0.029 Uiso 1 1 calc R . . .
C27B C 0.63184(10) 0.61230(9) 0.19213(7) 0.0242(3) Uani 1 1 d . . . .
H00A H 0.6583 0.5612 0.1878 0.029 Uiso 1 1 calc R . . .
H00B H 0.6352 0.6368 0.2348 0.029 Uiso 1 1 calc R . . .
C27D C 0.65498(10) 0.28840(10) 0.30377(7) 0.0268(3) Uani 1 1 d . . . .
H01I H 0.6282 0.3352 0.2946 0.032 Uiso 1 1 calc R . . .
H01J H 0.7026 0.2779 0.2831 0.032 Uiso 1 1 calc R . . .
C28A C 0.90611(11) 0.27084(10) 0.12475(7) 0.0301(3) Uani 1 1 d . . . .
H0CA H 0.9036 0.2129 0.1170 0.036 Uiso 1 1 calc R . . .
H2FA H 0.8491 0.2871 0.1127 0.036 Uiso 1 1 calc R . . .
C28B C 0.53852(10) 0.59869(9) 0.16025(8) 0.0268(3) Uani 1 1 d . . . .
H02K H 0.5101 0.5617 0.1764 0.032 Uiso 1 1 calc R . . .
H02L H 0.5110 0.6492 0.1685 0.032 Uiso 1 1 calc R . . .
C28D C 0.68759(11) 0.30565(11) 0.37190(8) 0.0315(3) Uani 1 1 d . . . .
H03A H 0.7195 0.2612 0.3807 0.038 Uiso 1 1 calc R . . .
H03B H 0.7256 0.3534 0.3855 0.038 Uiso 1 1 calc R . . .
C29A C 0.96470(12) 0.29614(12) 0.08767(8) 0.0357(4) Uani 1 1 d . . . .
H1FA H 0.9633 0.3536 0.0927 0.043 Uiso 1 1 calc R . . .
H9BA H 0.9447 0.2697 0.0454 0.043 Uiso 1 1 calc R . . .
C29B C 0.52880(10) 0.56497(9) 0.09223(8) 0.0278(3) Uani 1 1 d . . . .
H02I H 0.4691 0.5621 0.0736 0.033 Uiso 1 1 calc R . . .
H02J H 0.5486 0.5110 0.0837 0.033 Uiso 1 1 calc R . . .
C29D C 0.61345(11) 0.31786(12) 0.40563(8) 0.0341(4) Uani 1 1 d . . . .
H03E H 0.6352 0.3261 0.4484 0.041 Uiso 1 1 calc R . . .
H03F H 0.5849 0.3655 0.3999 0.041 Uiso 1 1 calc R . . .
C30A C 1.05594(12) 0.27441(12) 0.10708(8) 0.0360(4) Uani 1 1 d . . . .
H3CA H 1.0926 0.2933 0.0842 0.043 Uiso 1 1 calc R . . .
H8FA H 1.0583 0.2166 0.0987 0.043 Uiso 1 1 calc R . . .
C30B C 0.57942(10) 0.61700(9) 0.06492(7) 0.0274(3) Uani 1 1 d . . . .
H02O H 0.5764 0.5914 0.0225 0.033 Uiso 1 1 calc R . . .
H02P H 0.5547 0.6688 0.0684 0.033 Uiso 1 1 calc R . . .
C30D C 0.54984(12) 0.24571(12) 0.38329(8) 0.0339(4) Uani 1 1 d . . . .
H03C H 0.5024 0.2561 0.4042 0.041 Uiso 1 1 calc R . . .
H03D H 0.5770 0.1991 0.3925 0.041 Uiso 1 1 calc R . . .
C31A C 1.08785(10) 0.31225(10) 0.17455(8) 0.0294(3) Uani 1 1 d . . . .
H02V H 1.0904 0.3702 0.1823 0.035 Uiso 1 1 calc R . . .
H02W H 1.1449 0.2958 0.1864 0.035 Uiso 1 1 calc R . . .
C31B C 0.67221(10) 0.62864(9) 0.09734(7) 0.0242(3) Uani 1 1 d . . . .
H01T H 0.7031 0.6626 0.0802 0.029 Uiso 1 1 calc R . . .
H01U H 0.6978 0.5771 0.0914 0.029 Uiso 1 1 calc R . . .
C31D C 0.51655(11) 0.22800(10) 0.31526(8) 0.0290(3) Uani 1 1 d . . . .
H02D H 0.4841 0.2722 0.3064 0.035 Uiso 1 1 calc R . . .
H02E H 0.4790 0.1800 0.3020 0.035 Uiso 1 1 calc R . . .

loop_
_atom_site_aniso_label
_atom_site_aniso_U_11
_atom_site_aniso_U_22
_atom_site_aniso_U_33
_atom_site_aniso_U_23
_atom_site_aniso_U_13
_atom_site_aniso_U_12
S1A 0.02055(16) 0.03567(18) 0.01572(16) 0.00577(13) 0.00097(13) 0.00088(13)
S1B 0.02601(17) 0.02600(16) 0.01730(16) 0.00192(13) 0.00474(13) 0.00181(13)
S1D 0.02828(18) 0.02337(16) 0.01709(16) 0.00432(12) -0.00003(13) -0.00022(13)
S1F 0.02187(17) 0.03546(18) 0.01625(16) 0.00548(13) 0.00368(13) 0.00099(13)
P1F 0.02011(17) 0.02184(16) 0.02074(17) 0.00395(13) 0.00472(13) 0.00013(13)
P2F 0.01934(16) 0.02116(16) 0.01709(16) 0.00405(13) 0.00346(13) 0.00151(12)
P3F 0.01933(16) 0.02097(16) 0.01761(16) 0.00537(12) 0.00395(13) 0.00249(12)
N1F 0.0225(6) 0.0283(6) 0.0196(6) 0.0014(5) 0.0045(5) -0.0022(5)
C1F 0.0250(7) 0.0198(6) 0.0193(7) 0.0050(5) 0.0031(5) 0.0016(5)
C2F 0.0286(7) 0.0240(7) 0.0176(7) 0.0045(5) 0.0061(6) 0.0003(5)
C3F 0.0351(8) 0.0258(7) 0.0228(7) 0.0033(6) 0.0089(6) 0.0032(6)
C4F 0.0404(9) 0.0211(7) 0.0262(8) 0.0050(6) 0.0090(7) 0.0011(6)
C5F 0.0421(9) 0.0241(7) 0.0231(8) 0.0088(6) 0.0098(7) 0.0037(6)
C6F 0.0362(8) 0.0226(7) 0.0222(7) 0.0071(6) 0.0108(6) 0.0037(6)
C7F 0.0200(7) 0.0211(6) 0.0216(7) 0.0045(5) 0.0042(5) 0.0015(5)
C8F 0.0227(7) 0.0263(7) 0.0247(7) 0.0053(6) 0.0066(6) 0.0015(5)
C9F 0.0238(7) 0.0289(7) 0.0335(9) 0.0048(6) 0.0104(6) 0.0014(6)
C10F 0.0218(7) 0.0282(7) 0.0394(10) 0.0060(7) 0.0033(7) 0.0006(6)
C11F 0.0247(8) 0.0350(8) 0.0279(8) 0.0030(6) -0.0012(6) -0.0023(6)
C12F 0.0242(7) 0.0311(7) 0.0216(7) 0.0053(6) 0.0017(6) 0.0002(6)
C13F 0.0228(7) 0.0190(6) 0.0178(7) 0.0035(5) 0.0037(5) 0.0010(5)
C14F 0.0226(7) 0.0220(6) 0.0218(7) 0.0056(5) 0.0044(6) 0.0018(5)
C15F 0.0283(8) 0.0319(8) 0.0202(7) 0.0046(6) 0.0009(6) -0.0007(6)
C16F 0.0236(7) 0.0307(8) 0.0261(8) 0.0052(6) -0.0028(6) -0.0032(6)
C17F 0.0227(7) 0.0357(8) 0.0296(8) 0.0038(7) 0.0057(6) -0.0029(6)
C18F 0.0251(8) 0.0401(9) 0.0223(8) 0.0011(6) 0.0059(6) -0.0032(6)
C19F 0.0227(7) 0.0227(7) 0.0203(7) 0.0017(5) 0.0026(6) -0.0009(5)
C20F 0.0211(7) 0.0219(6) 0.0197(7) 0.0024(5) 0.0023(5) -0.0002(5)
C21F 0.0205(7) 0.0305(7) 0.0263(8) 0.0036(6) 0.0008(6) 0.0022(6)
C22F 0.0269(8) 0.0308(8) 0.0245(8) 0.0025(6) -0.0040(6) 0.0020(6)
C23F 0.0377(9) 0.0259(7) 0.0205(7) 0.0041(6) 0.0018(6) 0.0026(6)
C24F 0.0269(7) 0.0272(7) 0.0219(7) 0.0027(6) 0.0058(6) 0.0022(6)
C25F 0.0212(7) 0.0255(7) 0.0203(7) 0.0026(5) 0.0030(5) 0.0008(5)
C26F 0.0234(7) 0.0220(7) 0.0237(7) 0.0075(5) 0.0043(6) 0.0001(5)
C27F 0.0287(8) 0.0224(7) 0.0265(8) 0.0071(6) 0.0058(6) 0.0018(6)
C28F 0.0324(8) 0.0258(7) 0.0353(9) 0.0107(6) 0.0049(7) 0.0058(6)
C29F 0.0432(10) 0.0326(8) 0.0327(9) 0.0139(7) -0.0008(8) 0.0071(7)
C30F 0.0426(10) 0.0322(8) 0.0276(8) 0.0086(7) -0.0013(7) 0.0023(7)
C31F 0.0347(8) 0.0267(7) 0.0219(8) 0.0067(6) 0.0056(6) 0.0018(6)
P1A 0.01920(16) 0.02261(16) 0.02037(17) 0.00367(13) 0.00217(13) 0.00184(12)
P1B 0.02257(17) 0.02193(16) 0.01950(17) 0.00488(13) 0.00181(14) -0.00265(13)
P1D 0.02515(18) 0.02146(16) 0.02171(18) 0.00673(13) 0.00376(14) 0.00665(13)
P2A 0.01823(16) 0.02227(16) 0.01657(16) 0.00472(13) 0.00142(13) -0.00008(12)
P2B 0.02340(17) 0.02113(16) 0.01819(17) 0.00319(13) 0.00439(13) -0.00259(13)
P2D 0.02294(17) 0.02032(16) 0.01781(17) 0.00457(13) 0.00121(13) 0.00514(13)
P3A 0.01795(16) 0.02173(16) 0.01705(16) 0.00567(12) 0.00116(13) -0.00032(12)
P3B 0.02835(19) 0.02175(16) 0.01925(17) 0.00349(13) 0.00614(14) 0.00409(13)
P3D 0.02393(17) 0.02030(16) 0.01815(17) 0.00449(13) 0.00188(13) -0.00201(13)
N1A 0.0213(6) 0.0276(6) 0.0197(6) 0.0036(5) 0.0019(5) 0.0027(5)
N1B 0.0248(6) 0.0227(6) 0.0213(6) 0.0032(5) 0.0046(5) -0.0023(5)
N1D 0.0230(6) 0.0247(6) 0.0217(6) 0.0061(5) 0.0030(5) 0.0062(5)
C1A 0.0227(7) 0.0214(6) 0.0195(7) 0.0057(5) 0.0024(5) 0.0005(5)
C1B 0.0221(7) 0.0261(7) 0.0208(7) 0.0092(5) 0.0074(5) 0.0065(5)
C1D 0.0172(6) 0.0269(7) 0.0182(7) 0.0052(5) 0.0014(5) -0.0010(5)
C2A 0.0294(8) 0.0249(7) 0.0225(7) 0.0072(6) -0.0036(6) -0.0010(6)
C2B 0.0432(10) 0.0331(8) 0.0282(8) 0.0120(7) 0.0188(7) 0.0123(7)
C2D 0.0192(7) 0.0254(7) 0.0304(8) 0.0113(6) 0.0034(6) 0.0007(5)
C3A 0.0352(8) 0.0232(7) 0.0230(8) 0.0082(6) -0.0027(6) -0.0009(6)
C3B 0.0458(10) 0.0396(9) 0.0471(11) 0.0227(8) 0.0302(9) 0.0151(8)
C3D 0.0233(7) 0.0277(7) 0.0377(9) 0.0129(7) 0.0037(6) 0.0024(6)
C4A 0.0372(9) 0.0222(7) 0.0263(8) 0.0054(6) -0.0012(7) 0.0017(6)
C4B 0.0438(10) 0.0358(9) 0.0507(11) 0.0250(8) 0.0251(9) 0.0116(7)
C4D 0.0397(10) 0.0406(9) 0.0392(10) 0.0181(8) -0.0025(8) 0.0132(8)
C5A 0.0314(8) 0.0251(7) 0.0228(7) 0.0030(6) -0.0023(6) -0.0001(6)
C5B 0.0279(8) 0.0263(7) 0.0393(9) 0.0120(7) 0.0121(7) 0.0040(6)
C5D 0.0302(9) 0.0448(10) 0.0445(11) 0.0044(8) -0.0146(8) 0.0097(8)
C6A 0.0269(7) 0.0242(7) 0.0182(7) 0.0054(5) 0.0004(6) 0.0038(5)
C6B 0.0213(7) 0.0250(7) 0.0257(7) 0.0085(6) 0.0079(6) 0.0053(5)
C6D 0.0275(8) 0.0377(9) 0.0248(8) 0.0033(7) -0.0058(6) 0.0050(6)
C7A 0.0191(6) 0.0214(6) 0.0207(7) 0.0056(5) 0.0021(5) 0.0006(5)
C7B 0.0947(18) 0.0330(9) 0.0228(9) 0.0031(7) 0.0030(10) 0.0336(10)
C7D 0.018(2) 0.0201(18) 0.0227(17) 0.0041(13) 0.0059(17) 0.0015(15)
C7E 0.0156(18) 0.0180(16) 0.0250(16) 0.0057(12) 0.0058(15) 0.0037(13)
C8A 0.0251(7) 0.0295(7) 0.0205(7) 0.0058(6) 0.0045(6) 0.0016(6)
C8B 0.028(2) 0.0160(17) 0.036(2) 0.0057(15) -0.0007(16) 0.0029(13)
C8C 0.0181(11) 0.0299(13) 0.0233(13) 0.0042(10) 0.0045(9) 0.0039(9)
C8D 0.0324(8) 0.0259(7) 0.0227(8) 0.0058(6) 0.0027(6) -0.0035(6)
C9A 0.0291(8) 0.0304(8) 0.0269(8) 0.0037(6) 0.0096(6) 0.0029(6)
C9B 0.020(2) 0.020(2) 0.021(2) 0.0096(15) 0.0125(15) -0.0035(15)
C9C 0.042(2) 0.032(2) 0.050(3) -0.0057(18) 0.0022(19) 0.0189(18)
C9D 0.035(2) 0.040(2) 0.0275(19) 0.0153(16) 0.0067(17) -0.0029(18)
C9E 0.0258(18) 0.0269(15) 0.0259(16) 0.0106(12) 0.0077(13) 0.0015(13)
C10A 0.0235(7) 0.0274(7) 0.0368(9) 0.0056(6) 0.0096(7) 0.0015(6)
C10B 0.031(2) 0.030(2) 0.037(2) 0.0152(18) 0.0086(19) 0.0094(17)
C10C 0.0307(15) 0.0365(15) 0.0350(16) 0.0154(13) 0.0101(13) 0.0155(12)
C10D 0.032(2) 0.043(2) 0.033(2) 0.0183(17) 0.0035(17) -0.0110(19)
C10E 0.0298(19) 0.0266(16) 0.0356(19) 0.0152(14) 0.0072(15) 0.0012(13)
C11A 0.0206(7) 0.0278(7) 0.0311(8) 0.0050(6) 0.0008(6) 0.0008(6)
C11B 0.027(2) 0.032(2) 0.028(2) 0.0124(16) 0.0042(17) 0.0049(17)
C11C 0.0330(17) 0.0345(15) 0.0290(15) 0.0147(12) 0.0089(12) 0.0090(13)
C11D 0.039(3) 0.015(3) 0.029(4) 0.014(2) 0.008(2) -0.009(2)
C11E 0.061(4) 0.021(3) 0.023(3) 0.0130(19) 0.012(3) -0.009(2)
C12A 0.0208(7) 0.0250(7) 0.0231(7) 0.0045(6) 0.0005(6) -0.0001(5)
C12B 0.0427(9) 0.0283(8) 0.0235(8) 0.0068(6) 0.0086(7) 0.0093(7)
C12D 0.0232(18) 0.0387(19) 0.0255(17) 0.0117(14) 0.0002(13) -0.0047(14)
C12E 0.0249(16) 0.0212(13) 0.0260(15) 0.0053(11) 0.0067(12) 0.0013(11)
C13A 0.0209(7) 0.0201(6) 0.0168(6) 0.0042(5) 0.0017(5) 0.0008(5)
C13B 0.0257(7) 0.0199(6) 0.0175(7) 0.0015(5) 0.0044(5) -0.0042(5)
C13D 0.0251(7) 0.0192(6) 0.0184(7) 0.0042(5) 0.0009(5) 0.0062(5)
C14A 0.0224(7) 0.0232(7) 0.0203(7) 0.0065(5) 0.0021(6) 0.0010(5)
C14B 0.0239(7) 0.0212(6) 0.0216(7) 0.0009(5) 0.0046(6) -0.0043(5)
C14D 0.0266(7) 0.0195(6) 0.0217(7) 0.0039(5) 0.0011(6) 0.0049(5)
C15A 0.0295(8) 0.0328(8) 0.0194(7) 0.0051(6) 0.0058(6) 0.0023(6)
C15B 0.0268(7) 0.0290(7) 0.0201(7) 0.0025(6) 0.0022(6) -0.0034(6)
C15D 0.0340(8) 0.0255(7) 0.0195(7) 0.0058(6) 0.0032(6) 0.0054(6)
C16A 0.0295(8) 0.0303(8) 0.0264(8) 0.0062(6) 0.0106(6) 0.0055(6)
C16B 0.0227(7) 0.0310(8) 0.0273(8) 0.0045(6) 0.0000(6) -0.0030(6)
C16D 0.0308(8) 0.0306(8) 0.0278(8) 0.0105(6) 0.0080(7) 0.0061(6)
C17A 0.0212(7) 0.0368(8) 0.0306(9) 0.0070(7) 0.0040(6) 0.0058(6)
C17B 0.0218(7) 0.0309(8) 0.0299(8) 0.0013(6) 0.0060(6) -0.0009(6)
C17D 0.0227(7) 0.0372(8) 0.0309(9) 0.0086(7) 0.0030(6) 0.0023(6)
C18A 0.0234(7) 0.0403(9) 0.0219(8) 0.0027(6) 0.0008(6) 0.0046(6)
C18B 0.0239(7) 0.0322(8) 0.0219(7) 0.0007(6) 0.0059(6) -0.0031(6)
C18D 0.0224(7) 0.0358(8) 0.0214(7) 0.0052(6) 0.0012(6) 0.0055(6)
C19A 0.0224(7) 0.0233(7) 0.0197(7) 0.0039(5) 0.0032(6) 0.0030(5)
C19B 0.0229(7) 0.0217(6) 0.0209(7) 0.0026(5) 0.0041(6) -0.0042(5)
C19D 0.0232(7) 0.0235(7) 0.0194(7) 0.0050(5) 0.0033(6) 0.0080(5)
C20A 0.0221(7) 0.0224(7) 0.0226(7) 0.0070(5) 0.0033(6) 0.0020(5)
C20B 0.0244(7) 0.0278(7) 0.0196(7) 0.0074(6) 0.0011(6) -0.0048(6)
C20D 0.0221(7) 0.0199(6) 0.0219(7) 0.0040(5) 0.0021(5) 0.0056(5)
C21A 0.0325(8) 0.0268(7) 0.0238(8) 0.0067(6) 0.0035(6) 0.0020(6)
C21B 0.0242(7) 0.0339(8) 0.0232(8) 0.0081(6) 0.0022(6) 0.0000(6)
C21D 0.0228(7) 0.0215(6) 0.0218(7) 0.0032(5) 0.0008(6) 0.0026(5)
C22A 0.0501(11) 0.0336(9) 0.0283(9) 0.0090(7) 0.0112(8) 0.0007(7)
C22B 0.0274(8) 0.0465(9) 0.0218(8) 0.0115(7) -0.0009(6) -0.0024(7)
C22D 0.0250(7) 0.0270(7) 0.0227(7) 0.0035(6) 0.0021(6) 0.0018(6)
C23A 0.0503(11) 0.0334(9) 0.0359(10) 0.0139(7) 0.0126(8) -0.0009(8)
C23B 0.0282(8) 0.0462(9) 0.0191(7) 0.0045(7) 0.0042(6) -0.0069(7)
C23D 0.0251(7) 0.0259(7) 0.0307(8) 0.0025(6) 0.0058(6) 0.0059(6)
C24A 0.0326(8) 0.0272(8) 0.0379(9) 0.0120(7) 0.0063(7) -0.0015(6)
C24B 0.0264(8) 0.0417(9) 0.0210(8) 0.0074(6) 0.0063(6) -0.0031(6)
C24D 0.0245(7) 0.0261(7) 0.0295(8) 0.0068(6) 0.0029(6) 0.0086(6)
C25A 0.0283(8) 0.0229(7) 0.0265(8) 0.0069(6) 0.0025(6) 0.0019(6)
C25B 0.0240(7) 0.0314(7) 0.0203(7) 0.0067(6) 0.0042(6) -0.0016(6)
C25D 0.0270(7) 0.0237(7) 0.0254(8) 0.0067(6) 0.0030(6) 0.0074(6)
C26A 0.0235(7) 0.0248(7) 0.0206(7) 0.0013(5) 0.0041(6) 0.0027(5)
C26B 0.0225(7) 0.0205(6) 0.0207(7) 0.0043(5) 0.0012(5) -0.0025(5)
C26D 0.0284(8) 0.0290(7) 0.0212(7) 0.0104(6) 0.0046(6) 0.0106(6)
C27A 0.0221(7) 0.0281(7) 0.0188(7) 0.0014(6) 0.0034(6) 0.0013(5)
C27B 0.0249(7) 0.0235(7) 0.0235(7) 0.0066(6) 0.0024(6) -0.0026(5)
C27D 0.0269(7) 0.0334(8) 0.0200(7) 0.0083(6) 0.0022(6) 0.0073(6)
C28A 0.0281(8) 0.0349(8) 0.0209(8) -0.0015(6) 0.0006(6) 0.0007(6)
C28B 0.0236(7) 0.0250(7) 0.0304(8) 0.0067(6) 0.0030(6) -0.0035(5)
C28D 0.0268(8) 0.0445(9) 0.0221(8) 0.0096(7) 0.0006(6) 0.0082(7)
C29A 0.0376(9) 0.0475(10) 0.0194(8) 0.0030(7) 0.0073(7) 0.0066(7)
C29B 0.0245(7) 0.0245(7) 0.0301(8) 0.0038(6) -0.0008(6) -0.0032(6)
C29D 0.0293(8) 0.0502(10) 0.0198(8) 0.0059(7) 0.0014(6) 0.0102(7)
C30A 0.0364(9) 0.0458(10) 0.0248(8) 0.0025(7) 0.0131(7) 0.0069(7)
C30B 0.0299(8) 0.0263(7) 0.0223(7) 0.0039(6) -0.0009(6) -0.0022(6)
C30D 0.0321(9) 0.0494(10) 0.0235(8) 0.0138(7) 0.0074(7) 0.0093(7)
C31A 0.0245(7) 0.0385(8) 0.0237(8) 0.0030(6) 0.0080(6) 0.0032(6)
C31B 0.0258(7) 0.0243(7) 0.0206(7) 0.0042(5) 0.0025(6) -0.0026(5)
C31D 0.0276(8) 0.0362(8) 0.0244(8) 0.0099(6) 0.0048(6) 0.0057(6)

loop_
_atom_type_symbol
_atom_type_description
_atom_type_scat_dispersion_real
_atom_type_scat_dispersion_imag
_atom_type_scat_source
C C 0.0181 0.0091 'International Tables Vol C Tables 4.2.6.8 and 6.1.1.4'
H H 0.0000 0.0000 'International Tables Vol C Tables 4.2.6.8 and 6.1.1.4'
N N 0.0311 0.0180 'International Tables Vol C Tables 4.2.6.8 and 6.1.1.4'
P P 0.2955 0.4335 'International Tables Vol C Tables 4.2.6.8 and 6.1.1.4'
S S 0.3331 0.5567 'International Tables Vol C Tables 4.2.6.8 and 6.1.1.4'

loop_
_exptl_crystal_face_index_h
_exptl_crystal_face_index_k
_exptl_crystal_face_index_l
_exptl_crystal_face_perp_dist
4 6 7 0.0344
-5 -9 -1 0.0256
1 8 -13 0.0509
4 10 -7 0.0504
-1 -7 14 0.0697
-10 0 6 0.0194
10 -1 -6 0.0171
-7 7 5 0.0367
-4 4 12 0.0387
-3 8 -11 0.0470
8 5 2 0.0220
-8 6 -5 0.0315
10 3 -2 0.0147

loop_
_geom_angle_atom_site_label_1
_geom_angle_atom_site_label_2
_geom_angle_atom_site_label_3
_geom_angle
C14A S1A C13A 89.32(7)
C14B S1B C13B 89.28(7)
C14D S1D C13D 89.01(7)
C14F S1F C13F 89.09(7)
C20F P1F P2F 100.74(5)
C26F P1F P2F 104.47(5)
C26F P1F C20F 103.90(7)
P3F P2F P1F 98.112(19)
C13F P2F P1F 106.06(5)
C13F P2F P3F 96.85(5)
C1F P3F P2F 102.98(5)
C7F P3F P2F 101.99(5)
C7F P3F C1F 101.25(7)
C13F N1F C19F 111.32(13)
P3F C1F H010 107.4
C2F C1F P3F 107.51(10)
C2F C1F H010 107.4
C6F C1F P3F 117.33(11)
C6F C1F H010 107.4
C6F C1F C2F 109.44(12)
C1F C2F H6CA 109.4
C1F C2F HA 109.4
H6CA C2F HA 108.0
C3F C2F C1F 111.18(13)
C3F C2F H6CA 109.4
C3F C2F HA 109.4
C2F C3F H4EA 109.4
C2F C3F HY 109.4
H4EA C3F HY 108.0
C4F C3F C2F 111.35(13)
C4F C3F H4EA 109.4
C4F C3F HY 109.4
C3F C4F H1EA 109.3
C3F C4F HW 109.3
C3F C4F C5F 111.71(13)
H1EA C4F HW 107.9
C5F C4F H1EA 109.3
C5F C4F HW 109.3
C4F C5F H9DA 109.4
C4F C5F HS 109.4
C4F C5F C6F 111.29(13)
H9DA C5F HS 108.0
C6F C5F H9DA 109.4
C6F C5F HS 109.4
C1F C6F C5F 110.03(13)
C1F C6F H3DA 109.7
C1F C6F HL 109.7
C5F C6F H3DA 109.7
C5F C6F HL 109.7
H3DA C6F HL 108.2
P3F C7F H00W 106.7
C8F C7F P3F 108.57(10)
C8F C7F H00W 106.7
C12F C7F P3F 117.04(10)
C12F C7F H00W 106.7
C12F C7F C8F 110.57(13)
C7F C8F H1DA 109.3
C7F C8F HJ 109.3
H1DA C8F HJ 107.9
C9F C8F C7F 111.76(13)
C9F C8F H1DA 109.3
C9F C8F HJ 109.3
C8F C9F H5DA 109.5
C8F C9F HN 109.5
H5DA C9F HN 108.0
C10F C9F C8F 110.89(13)
C10F C9F H5DA 109.5
C10F C9F HN 109.5
C9F C10F H0FA 109.4
C9F C10F H6EA 109.4
C9F C10F C11F 111.07(14)
H0FA C10F H6EA 108.0
C11F C10F H0FA 109.4
C11F C10F H6EA 109.4
C10F C11F H5EA 109.3
C10F C11F H9EA 109.3
C10F C11F C12F 111.56(14)
H5EA C11F H9EA 108.0
C12F C11F H5EA 109.3
C12F C11F H9EA 109.3
C7F C12F C11F 110.32(13)
C7F C12F H2DA 109.6
C7F C12F HK 109.6
C11F C12F H2DA 109.6
C11F C12F HK 109.6
H2DA C12F HK 108.1
S1F C13F P2F 123.62(8)
N1F C13F S1F 114.96(11)
N1F C13F P2F 121.31(11)
C15F C14F S1F 128.93(13)
C15F C14F C19F 121.65(14)
C19F C14F S1F 109.42(11)
C14F C15F H8CA 121.1
C16F C15F C14F 117.82(15)
C16F C15F H8CA 121.1
C15F C16F H6DA 119.4
C15F C16F C17F 121.18(15)
C17F C16F H6DA 119.4
C16F C17F H8DA 119.5
C18F C17F C16F 121.06(15)
C18F C17F H8DA 119.5
C17F C18F H2EA 120.6
C17F C18F C19F 118.73(16)
C19F C18F H2EA 120.6
N1F C19F C14F 115.19(14)
N1F C19F C18F 125.27(15)
C14F C19F C18F 119.54(14)
P1F C20F H00T 106.1
C21F C20F P1F 110.41(11)
C21F C20F H00T 106.1
C25F C20F P1F 117.28(10)
C25F C20F H00T 106.1
C25F C20F C21F 110.13(13)
C20F C21F H0DA 109.4
C20F C21F HI 109.4
H0DA C21F HI 108.0
C22F C21F C20F 111.13(13)
C22F C21F H0DA 109.4
C22F C21F HI 109.4
C21F C22F H3EA 109.5
C21F C22F HX 109.5
H3EA C22F HX 108.1
C23F C22F C21F 110.86(13)
C23F C22F H3EA 109.5
C23F C22F HX 109.5
C22F C23F H7DA 109.5
C22F C23F HR 109.5
H7DA C23F HR 108.1
C24F C23F C22F 110.88(14)
C24F C23F H7DA 109.5
C24F C23F HR 109.5
C23F C24F H4DA 109.4
C23F C24F HM 109.4
C23F C24F C25F 111.14(13)
H4DA C24F HM 108.0
C25F C24F H4DA 109.4
C25F C24F HM 109.4
C20F C25F C24F 111.04(12)
C20F C25F H 109.4
C20F C25F H5CA 109.4
C24F C25F H 109.4
C24F C25F H5CA 109.4
H C25F H5CA 108.0
P1F C26F H016 108.8
C27F C26F P1F 112.27(11)
C27F C26F H016 108.8
C31F C26F P1F 108.95(11)
C31F C26F H016 108.8
C31F C26F C27F 109.15(12)
C26F C27F H9CA 109.7
C26F C27F HH 109.7
H9CA C27F HH 108.2
C28F C27F C26F 110.00(13)
C28F C27F H9CA 109.7
C28F C27F HH 109.7
C27F C28F H0EA 109.3
C27F C28F HV 109.3
H0EA C28F HV 107.9
C29F C28F C27F 111.83(15)
C29F C28F H0EA 109.3
C29F C28F HV 109.3
C28F C29F H5FA 109.4
C28F C29F H7EA 109.4
C28F C29F C30F 110.97(14)
H5FA C29F H7EA 108.0
C30F C29F H5FA 109.4
C30F C29F H7EA 109.4
C29F C30F H6FA 109.4
C29F C30F H8EA 109.4
H6FA C30F H8EA 108.0
C31F C30F C29F 111.27(15)
C31F C30F H6FA 109.4
C31F C30F H8EA 109.4
C26F C31F H7CA 109.4
C26F C31F HF 109.4
C30F C31F C26F 111.28(14)
C30F C31F H7CA 109.4
C30F C31F HF 109.4
H7CA C31F HF 108.0
C20A P1A P2A 104.75(5)
C20A P1A C26A 103.82(7)
C26A P1A P2A 100.06(5)
C20B P1B P2B 99.58(5)
C26B P1B P2B 104.20(5)
C26B P1B C20B 103.91(7)
C20D P1D P2D 105.06(5)
C20D P1D C26D 102.93(7)
C26D P1D P2D 99.39(5)
P3A P2A P1A 97.693(19)
C13A P2A P1A 106.11(5)
C13A P2A P3A 97.44(5)
P3B P2B P1B 102.14(2)
C13B P2B P1B 104.98(5)
C13B P2B P3B 97.16(5)
P3D P2D P1D 103.46(2)
C13D P2D P1D 104.64(5)
C13D P2D P3D 97.19(5)
C1A P3A P2A 102.81(5)
C7A P3A P2A 101.42(5)
C7A P3A C1A 101.18(6)
C1B P3B P2B 99.82(5)
C7B P3B P2B 102.22(7)
C7B P3B C1B 103.70(10)
C1D P3D P2D 99.55(5)
C1D P3D C7E 94.14(14)
C7D P3D P2D 97.88(15)
C7D P3D C1D 111.35(17)
C7E P3D P2D 108.51(12)
C13A N1A C19A 111.38(13)
C13B N1B C19B 111.05(13)
C13D N1D C19D 110.81(13)
P3A C1A H017 107.6
C2A C1A P3A 117.11(10)
C2A C1A H017 107.6
C2A C1A C6A 109.33(13)
C6A C1A P3A 107.37(10)
C6A C1A H017 107.6
P3B C1B H00S 108.8
C2B C1B P3B 108.03(11)
C2B C1B H00S 108.8
C2B C1B C6B 108.90(12)
C6B C1B P3B 113.42(10)
C6B C1B H00S 108.8
P3D C1D H00L 109.0
C2D C1D P3D 113.22(10)
C2D C1D H00L 109.0
C6D C1D P3D 107.71(11)
C6D C1D H00L 109.0
C6D C1D C2D 108.89(13)
C1A C2A H5BA 109.7
C1A C2A HQ 109.7
C1A C2A C3A 110.00(13)
H5BA C2A HQ 108.2
C3A C2A H5BA 109.7
C3A C2A HQ 109.7
C1B C2B H03U 109.2
C1B C2B H03V 109.2
H03U C2B H03V 107.9
C3B C2B C1B 112.23(15)
C3B C2B H03U 109.2
C3B C2B H03V 109.2
C1D C2D H01C 109.4
C1D C2D H01D 109.4
H01C C2D H01D 108.0
C3D C2D C1D 111.06(12)
C3D C2D H01C 109.4
C3D C2D H01D 109.4
C2A C3A H02X 109.3
C2A C3A H02Y 109.3
H02X C3A H02Y 108.0
C4A C3A C2A 111.42(13)
C4A C3A H02X 109.3
C4A C3A H02Y 109.3
C2B C3B H03W 109.5
C2B C3B H03X 109.5
H03W C3B H03X 108.1
C4B C3B C2B 110.78(15)
C4B C3B H03W 109.5
C4B C3B H03X 109.5
C2D C3D H02F 109.5
C2D C3D H02H 109.5
H02F C3D H02H 108.1
C4D C3D C2D 110.56(15)
C4D C3D H02F 109.5
C4D C3D H02H 109.5
C3A C4A H8BA 109.3
C3A C4A HU 109.3
H8BA C4A HU 107.9
C5A C4A C3A 111.72(14)
C5A C4A H8BA 109.3
C5A C4A HU 109.3
C3B C4B H03Y 109.6
C3B C4B H7FA 109.6
H03Y C4B H7FA 108.1
C5B C4B C3B 110.18(14)
C5B C4B H03Y 109.6
C5B C4B H7FA 109.6
C3D C4D H03I 109.5
C3D C4D H03J 109.5
C3D C4D C5D 110.53(15)
H03I C4D H03J 108.1
C5D C4D H03I 109.5
C5D C4D H03J 109.5
C4A C5A H02 109.4
C4A C5A HP 109.4
C4A C5A C6A 111.39(13)
H02 C5A HP 108.0
C6A C5A H02 109.4
C6A C5A HP 109.4
C4B C5B H03M 109.5
C4B C5B H03N 109.5
C4B C5B C6B 110.72(15)
H03M C5B H03N 108.1
C6B C5B H03M 109.5
C6B C5B H03N 109.5
C4D C5D H03K 109.4
C4D C5D H03L 109.4
C4D C5D C6D 111.28(16)
H03K C5D H03L 108.0
C6D C5D H03K 109.4
C6D C5D H03L 109.4
C1A C6A H01X 109.5
C1A C6A H01Y 109.5
C5A C6A C1A 110.93(13)
C5A C6A H01X 109.5
C5A C6A H01Y 109.5
H01X C6A H01Y 108.0
C1B C6B H00C 109.5
C1B C6B H00D 109.5
C5B C6B C1B 110.94(12)
C5B C6B H00C 109.5
C5B C6B H00D 109.5
H00C C6B H00D 108.0
C1D C6D H03G 109.1
C1D C6D H03H 109.1
C5D C6D C1D 112.33(14)
C5D C6D H03G 109.1
C5D C6D H03H 109.1
H03G C6D H03H 107.9
P3A C7A H00X 106.6
C8A C7A P3A 117.05(11)
C8A C7A H00X 106.6
C8A C7A C12A 110.64(12)
C12A C7A P3A 108.84(10)
C12A C7A H00X 106.6
P3B C7B H0GA 101.8
P3B C7B H03Z 96.2
C8B C7B P3B 124.5(2)
C8B C7B H03Z 96.2
C8B C7B C12B 114.0(2)
C8C C7B P3B 113.94(16)
C8C C7B H0GA 101.8
C8C C7B C12B 115.7(2)
C12B C7B P3B 118.03(13)
C12B C7B H0GA 101.8
C12B C7B H03Z 96.2
P3D C7D H8 107.8
C8D C7D P3D 114.4(2)
C8D C7D H8 107.8
C12D C7D P3D 110.6(3)
C12D C7D H8 107.8
C12D C7D C8D 108.3(3)
P3D C7E H0 107.4
C8D C7E P3D 116.0(2)
C8D C7E H0 107.4
C8D C7E C12E 109.9(3)
C12E C7E P3D 108.5(3)
C12E C7E H0 107.4
C7A C8A H0BA 109.6
C7A C8A HD 109.6
C7A C8A C9A 110.30(13)
H0BA C8A HD 108.1
C9A C8A H0BA 109.6
C9A C8A HD 109.6
C7B C8B H4AA 110.1
C7B C8B H4AB 110.1
C7B C8B C9B 107.9(3)
H4AA C8B H4AB 108.4
C9B C8B H4AA 110.1
C9B C8B H4AB 110.1
C7B C8C H5AA 112.0
C7B C8C H5AB 112.0
C7B C8C C9C 99.1(2)
H5AA C8C H5AB 109.6
C9C C8C H5AA 112.0
C9C C8C H5AB 112.0
C7D C8D H01N 110.0
C7D C8D H01P 110.0
C7E C8D H01Q 109.8
C7E C8D H01R 109.8
C7E C8D C9E 109.5(2)
H01Q C8D H01R 108.2
H01N C8D H01P 108.4
C9D C8D C7D 108.4(2)
C9D C8D H01N 110.0
C9D C8D H01P 110.0
C9E C8D H01Q 109.8
C9E C8D H01R 109.8
C8A C9A H6BA 109.3
C8A C9A HT 109.3
H6BA C9A HT 108.0
C10A C9A C8A 111.65(13)
C10A C9A H6BA 109.3
C10A C9A HT 109.3
C8B C9B H1AA 113.9
C8B C9B H1AB 113.9
C8B C9B C10B 88.6(3)
H1AA C9B H1AB 111.1
C10B C9B H1AA 113.9
C10B C9B H1AB 113.9
C8C C9C H0AA 112.3
C8C C9C H0AB 112.3
H0AA C9C H0AB 109.9
C10C C9C C8C 97.2(3)
C10C C9C H0AA 112.3
C10C C9C H0AB 112.3
C8D C9D H7A 109.6
C8D C9D H7B 109.6
H7A C9D H7B 108.1
C10D C9D C8D 110.2(3)
C10D C9D H7A 109.6
C10D C9D H7B 109.6
C8D C9E H2A 110.1
C8D C9E H2B 110.1
H2A C9E H2B 108.5
C10E C9E C8D 107.8(3)
C10E C9E H2A 110.1
C10E C9E H2B 110.1
C9A C10A H03 109.4
C9A C10A HZ 109.4
H03 C10A HZ 108.0
C11A C10A C9A 110.95(13)
C11A C10A H03 109.4
C11A C10A HZ 109.4
C9B C10B H3AA 113.0
C9B C10B H3AB 113.0
H3AA C10B H3AB 110.4
C11B C10B C9B 93.8(3)
C11B C10B H3AA 113.0
C11B C10B H3AB 113.0
C9C C10C H7AA 111.7
C9C C10C H7AB 111.7
C9C C10C C11C 100.5(3)
H7AA C10C H7AB 109.4
C11C C10C H7AA 111.7
C11C C10C H7AB 111.7
C9D C10D H6A 111.0
C9D C10D H6B 111.0
H6A C10D H6B 109.0
C11D C10D C9D 103.7(5)
C11D C10D H6A 111.0
C11D C10D H6B 111.0
C9E C10E H3A 111.6
C9E C10E H3B 111.6
C9E C10E C11E 100.8(4)
H3A C10E H3B 109.4
C11E C10E H3A 111.6
C11E C10E H3B 111.6
C10A C11A H1BA 109.4
C10A C11A HE 109.4
C10A C11A C12A 111.35(14)
H1BA C11A HE 108.0
C12A C11A H1BA 109.4
C12A C11A HE 109.4
C10B C11B H2AA 110.5
C10B C11B H2AB 110.5
C10B C11B C12B 105.9(3)
H2AA C11B H2AB 108.7
C12B C11B H2AA 110.5
C12B C11B H2AB 110.5
C10C C11C H6AA 109.5
C10C C11C H6AB 109.5
H6AA C11C H6AB 108.1
C12B C11C C10C 110.5(2)
C12B C11C H6AA 109.5
C12B C11C H6AB 109.5
C10D C11D H1A 112.0
C10D C11D H1B 112.0
C10D C11D C12D 98.7(5)
H1A C11D H1B 109.7
C12D C11D H1A 112.0
C12D C11D H1B 112.0
C10E C11E H8AA 111.6
C10E C11E H8AB 111.6
H8AA C11E H8AB 109.4
C12E C11E C10E 101.1(6)
C12E C11E H8AA 111.6
C12E C11E H8AB 111.6
C7A C12A H2BA 109.3
C7A C12A HG 109.3
C11A C12A C7A 111.66(13)
C11A C12A H2BA 109.3
C11A C12A HG 109.3
H2BA C12A HG 107.9
C7B C12B C11B 115.1(2)
C7B C12B H02T 109.8
C7B C12B H02U 109.8
C7B C12B H02R 108.5
C7B C12B H02S 108.5
C11B C12B H02R 108.5
C11B C12B H02S 108.5
C11C C12B C7B 109.52(18)
C11C C12B H02T 109.8
C11C C12B H02U 109.8
H02T C12B H02U 108.2
H02R C12B H02S 107.5
C7D C12D C11D 100.3(4)
C7D C12D H5A 111.7
C7D C12D H5B 111.7
C11D C12D H5A 111.7
C11D C12D H5B 111.7
H5A C12D H5B 109.5
C7E C12E H4A 111.0
C7E C12E H4B 111.0
C11E C12E C7E 103.8(5)
C11E C12E H4A 111.0
C11E C12E H4B 111.0
H4A C12E H4B 109.0
S1A C13A P2A 123.74(8)
N1A C13A S1A 114.88(11)
N1A C13A P2A 121.27(11)
S1B C13B P2B 123.56(9)
N1B C13B S1B 114.95(12)
N1B C13B P2B 121.48(12)
S1D C13D P2D 123.94(8)
N1D C13D S1D 115.16(12)
N1D C13D P2D 120.90(12)
C15A C14A S1A 129.13(12)
C15A C14A C19A 121.50(14)
C19A C14A S1A 109.37(11)
C15B C14B S1B 129.08(13)
C15B C14B C19B 121.58(15)
C19B C14B S1B 109.33(12)
C15D C14D S1D 129.14(12)
C15D C14D C19D 121.34(14)
C19D C14D S1D 109.52(12)
C14A C15A H4BA 121.1
C16A C15A C14A 117.86(15)
C16A C15A H4BA 121.1
C14B C15B H01S 121.1
C16B C15B C14B 117.82(15)
C16B C15B H01S 121.1
C14D C15D H02G 121.0
C16D C15D C14D 117.99(15)
C16D C15D H02G 121.0
C15A C16A H3BA 119.5
C15A C16A C17A 121.05(15)
C17A C16A H3BA 119.5
C15B C16B H026 119.5
C15B C16B C17B 120.94(16)
C17B C16B H026 119.5
C15D C16D H01L 119.5
C15D C16D C17D 120.95(15)
C17D C16D H01L 119.5
C16A C17A H033 119.3
C18A C17A C16A 121.30(15)
C18A C17A H033 119.3
C16B C17B H02Q 119.2
C18B C17B C16B 121.52(16)
C18B C17B H02Q 119.2
C16D C17D H01O 119.4
C18D C17D C16D 121.25(15)
C18D C17D H01O 119.4
C17A C18A H7BA 120.7
C17A C18A C19A 118.54(15)
C19A C18A H7BA 120.7
C17B C18B H024 120.7
C17B C18B C19B 118.63(15)
C19B C18B H024 120.7
C17D C18D H027 120.6
C17D C18D C19D 118.89(15)
C19D C18D H027 120.6
N1A C19A C14A 115.03(13)
N1A C19A C18A 125.23(14)
C18A C19A C14A 119.74(14)
N1B C19B C14B 115.38(14)
N1B C19B C18B 125.10(14)
C18B C19B C14B 119.51(15)
N1D C19D C14D 115.50(14)
N1D C19D C18D 124.92(14)
C18D C19D C14D 119.58(14)
P1A C20A H014 108.8
C21A C20A P1A 109.06(10)
C21A C20A H014 108.8
C21A C20A C25A 109.26(12)
C25A C20A P1A 112.07(11)
C25A C20A H014 108.8
P1B C20B H01Z 105.9
C21B C20B P1B 109.49(11)
C21B C20B H01Z 105.9
C25B C20B P1B 117.50(11)
C25B C20B H01Z 105.9
C25B C20B C21B 111.20(13)
P1D C20D H00U 109.2
C21D C20D P1D 109.07(10)
C21D C20D H00U 109.2
C21D C20D C25D 109.44(12)
C25D C20D P1D 110.80(11)
C25D C20D H00U 109.2
C20A C21A H02Z 109.4
C20A C21A HO 109.4
H02Z C21A HO 108.0
C22A C21A C20A 111.27(14)
C22A C21A H02Z 109.4
C22A C21A HO 109.4
C20B C21B H01V 109.4
C20B C21B H01W 109.4
H01V C21B H01W 108.0
C22B C21B C20B 111.12(13)
C22B C21B H01V 109.4
C22B C21B H01W 109.4
C20D C21D H01A 109.5
C20D C21D H01B 109.5
H01A C21D H01B 108.1
C22D C21D C20D 110.53(12)
C22D C21D H01A 109.5
C22D C21D H01B 109.5
C21A C22A H2CA 109.4
C21A C22A H4FA 109.4
C21A C22A C23A 111.28(15)
H2CA C22A H4FA 108.0
C23A C22A H2CA 109.4
C23A C22A H4FA 109.4
C21B C22B H03S 109.3
C21B C22B H03T 109.3
H03S C22B H03T 108.0
C23B C22B C21B 111.43(14)
C23B C22B H03S 109.3
C23B C22B H03T 109.3
C21D C22D H02A 109.5
C21D C22D H02B 109.5
H02A C22D H02B 108.1
C23D C22D C21D 110.51(13)
C23D C22D H02A 109.5
C23D C22D H02B 109.5
C22A C23A H4CA 109.4
C22A C23A H9FA 109.4
H4CA C23A H9FA 108.0
C24A C23A C22A 111.03(15)
C24A C23A H4CA 109.4
C24A C23A H9FA 109.4
C22B C23B H03Q 109.4
C22B C23B H03R 109.4
C22B C23B C24B 111.00(14)
H03Q C23B H03R 108.0
C24B C23B H03Q 109.4
C24B C23B H03R 109.4
C22D C23D H01K 109.4
C22D C23D H01M 109.4
H01K C23D H01M 108.0
C24D C23D C22D 111.24(13)
C24D C23D H01K 109.4
C24D C23D H01M 109.4
C23A C24A H1CA 109.3
C23A C24A H3FA 109.3
C23A C24A C25A 111.80(14)
H1CA C24A H3FA 107.9
C25A C24A H1CA 109.3
C25A C24A H3FA 109.3
C23B C24B H03O 109.5
C23B C24B H03P 109.5
C23B C24B C25B 110.88(13)
H03O C24B H03P 108.1
C25B C24B H03O 109.5
C25B C24B H03P 109.5
C23D C24D H01G 109.1
C23D C24D H01H 109.1
C23D C24D C25D 112.38(13)
H01G C24D H01H 107.9
C25D C24D H01G 109.1
C25D C24D H01H 109.1
C20A C25A H9AA 109.7
C20A C25A HC 109.7
C24A C25A C20A 110.00(13)
C24A C25A H9AA 109.7
C24A C25A HC 109.7
H9AA C25A HC 108.2
C20B C25B C24B 111.17(14)
C20B C25B H02M 109.4
C20B C25B H02N 109.4
C24B C25B H02M 109.4
C24B C25B H02N 109.4
H02M C25B H02N 108.0
C20D C25D H01E 109.5
C20D C25D H01F 109.5
C24D C25D C20D 110.59(13)
C24D C25D H01E 109.5
C24D C25D H01F 109.5
H01E C25D H01F 108.1
P1A C26A H013 106.2
C27A C26A P1A 117.00(11)
C27A C26A H013 106.2
C27A C26A C31A 110.25(13)
C31A C26A P1A 110.17(10)
C31A C26A H013 106.2
P1B C26B H012 109.1
C27B C26B P1B 111.67(10)
C27B C26B H012 109.1
C31B C26B P1B 108.57(10)
C31B C26B H012 109.1
C31B C26B C27B 109.30(12)
P1D C26D H02C 105.9
C27D C26D P1D 117.15(11)
C27D C26D H02C 105.9
C27D C26D C31D 111.20(13)
C31D C26D P1D 109.94(11)
C31D C26D H02C 105.9
C26A C27A H01 109.5
C26A C27A HB 109.5
H01 C27A HB 108.1
C28A C27A C26A 110.79(13)
C28A C27A H01 109.5
C28A C27A HB 109.5
C26B C27B H00A 109.7
C26B C27B H00B 109.7
H00A C27B H00B 108.2
C28B C27B C26B 110.03(13)
C28B C27B H00A 109.7
C28B C27B H00B 109.7
C26D C27D H01I 109.4
C26D C27D H01J 109.4
C26D C27D C28D 111.23(14)
H01I C27D H01J 108.0
C28D C27D H01I 109.4
C28D C27D H01J 109.4
C27A C28A H0CA 109.4
C27A C28A H2FA 109.4
H0CA C28A H2FA 108.0
C29A C28A C27A 111.16(13)
C29A C28A H0CA 109.4
C29A C28A H2FA 109.4
C27B C28B H02K 109.1
C27B C28B H02L 109.1
H02K C28B H02L 107.9
C29B C28B C27B 112.31(14)
C29B C28B H02K 109.1
C29B C28B H02L 109.1
C27D C28D H03A 109.5
C27D C28D H03B 109.5
H03A C28D H03B 108.1
C29D C28D C27D 110.69(14)
C29D C28D H03A 109.5
C29D C28D H03B 109.5
C28A C29A H1FA 109.4
C28A C29A H9BA 109.4
C28A C29A C30A 110.96(16)
H1FA C29A H9BA 108.0
C30A C29A H1FA 109.4
C30A C29A H9BA 109.4
C28B C29B H02I 109.3
C28B C29B H02J 109.3
C28B C29B C30B 111.56(12)
H02I C29B H02J 108.0
C30B C29B H02I 109.3
C30B C29B H02J 109.3
C28D C29D H03E 109.4
C28D C29D H03F 109.4
H03E C29D H03F 108.0
C30D C29D C28D 111.16(15)
C30D C29D H03E 109.4
C30D C29D H03F 109.4
C29A C30A H3CA 109.5
C29A C30A H8FA 109.5
C29A C30A C31A 110.60(14)
H3CA C30A H8FA 108.1
C31A C30A H3CA 109.5
C31A C30A H8FA 109.5
C29B C30B H02O 109.6
C29B C30B H02P 109.6
H02O C30B H02P 108.1
C31B C30B C29B 110.32(13)
C31B C30B H02O 109.6
C31B C30B H02P 109.6
C29D C30D H03C 109.3
C29D C30D H03D 109.3
C29D C30D C31D 111.41(14)
H03C C30D H03D 108.0
C31D C30D H03C 109.3
C31D C30D H03D 109.3
C26A C31A H02V 109.4
C26A C31A H02W 109.4
C30A C31A C26A 110.98(14)
C30A C31A H02V 109.4
C30A C31A H02W 109.4
H02V C31A H02W 108.0
C26B C31B H01T 109.4
C26B C31B H01U 109.4
C30B C31B C26B 111.09(13)
C30B C31B H01T 109.4
C30B C31B H01U 109.4
H01T C31B H01U 108.0
C26D C31D H02D 109.5
C26D C31D H02E 109.5
C30D C31D C26D 110.64(14)
C30D C31D H02D 109.5
C30D C31D H02E 109.5
H02D C31D H02E 108.1

loop_
_geom_bond_atom_site_label_1
_geom_bond_atom_site_label_2
_geom_bond_distance
S1A C13A 1.7660(15)
S1A C14A 1.7327(15)
S1B C13B 1.7683(15)
S1B C14B 1.7318(16)
S1D C13D 1.7726(15)
S1D C14D 1.7333(15)
S1F C13F 1.7679(15)
S1F C14F 1.7343(15)
P1F P2F 2.2377(5)
P1F C20F 1.8655(15)
P1F C26F 1.8590(16)
P2F P3F 2.2234(5)
P2F C13F 1.8382(15)
P3F C1F 1.8798(14)
P3F C7F 1.8665(15)
N1F C13F 1.298(2)
N1F C19F 1.387(2)
C1F H010 0.9800
C1F C2F 1.536(2)
C1F C6F 1.528(2)
C2F H6CA 0.9700
C2F HA 0.9700
C2F C3F 1.531(2)
C3F H4EA 0.9700
C3F HY 0.9700
C3F C4F 1.525(2)
C4F H1EA 0.9700
C4F HW 0.9700
C4F C5F 1.531(2)
C5F H9DA 0.9700
C5F HS 0.9700
C5F C6F 1.537(2)
C6F H3DA 0.9700
C6F HL 0.9700
C7F H00W 0.9800
C7F C8F 1.544(2)
C7F C12F 1.528(2)
C8F H1DA 0.9700
C8F HJ 0.9700
C8F C9F 1.530(2)
C9F H5DA 0.9700
C9F HN 0.9700
C9F C10F 1.524(3)
C10F H0FA 0.9700
C10F H6EA 0.9700
C10F C11F 1.526(2)
C11F H5EA 0.9700
C11F H9EA 0.9700
C11F C12F 1.535(2)
C12F H2DA 0.9700
C12F HK 0.9700
C14F C15F 1.396(2)
C14F C19F 1.402(2)
C15F H8CA 0.9300
C15F C16F 1.383(2)
C16F H6DA 0.9300
C16F C17F 1.399(2)
C17F H8DA 0.9300
C17F C18F 1.381(2)
C18F H2EA 0.9300
C18F C19F 1.403(2)
C20F H00T 0.9800
C20F C21F 1.536(2)
C20F C25F 1.530(2)
C21F H0DA 0.9700
C21F HI 0.9700
C21F C22F 1.530(2)
C22F H3EA 0.9700
C22F HX 0.9700
C22F C23F 1.526(2)
C23F H7DA 0.9700
C23F HR 0.9700
C23F C24F 1.519(2)
C24F H4DA 0.9700
C24F HM 0.9700
C24F C25F 1.537(2)
C25F H 0.9700
C25F H5CA 0.9700
C26F H016 0.9800
C26F C27F 1.541(2)
C26F C31F 1.532(2)
C27F H9CA 0.9700
C27F HH 0.9700
C27F C28F 1.529(2)
C28F H0EA 0.9700
C28F HV 0.9700
C28F C29F 1.527(3)
C29F H5FA 0.9700
C29F H7EA 0.9700
C29F C30F 1.529(3)
C30F H6FA 0.9700
C30F H8EA 0.9700
C30F C31F 1.524(2)
C31F H7CA 0.9700
C31F HF 0.9700
P1A P2A 2.2345(5)
P1A C20A 1.8602(15)
P1A C26A 1.8623(16)
P1B P2B 2.2392(5)
P1B C20B 1.8627(16)
P1B C26B 1.8578(15)
P1D P2D 2.2404(5)
P1D C20D 1.8616(15)
P1D C26D 1.8671(17)
P2A P3A 2.2217(5)
P2A C13A 1.8369(15)
P2B P3B 2.2275(5)
P2B C13B 1.8339(16)
P2D P3D 2.2298(5)
P2D C13D 1.8366(16)
P3A C1A 1.8777(14)
P3A C7A 1.8712(15)
P3B C1B 1.8801(15)
P3B C7B 1.850(2)
P3D C1D 1.8806(16)
P3D C7D 1.852(4)
P3D C7E 1.916(4)
N1A C13A 1.299(2)
N1A C19A 1.390(2)
N1B C13B 1.304(2)
N1B C19B 1.388(2)
N1D C13D 1.304(2)
N1D C19D 1.389(2)
C1A H017 0.9800
C1A C2A 1.527(2)
C1A C6A 1.537(2)
C1B H00S 0.9800
C1B C2B 1.533(2)
C1B C6B 1.538(2)
C1D H00L 0.9800
C1D C2D 1.5364(19)
C1D C6D 1.534(2)
C2A H5BA 0.9700
C2A HQ 0.9700
C2A C3A 1.538(2)
C2B H03U 0.9700
C2B H03V 0.9700
C2B C3B 1.531(3)
C2D H01C 0.9700
C2D H01D 0.9700
C2D C3D 1.531(2)
C3A H02X 0.9700
C3A H02Y 0.9700
C3A C4A 1.529(2)
C3B H03W 0.9700
C3B H03X 0.9700
C3B C4B 1.527(3)
C3D H02F 0.9700
C3D H02H 0.9700
C3D C4D 1.513(2)
C4A H8BA 0.9700
C4A HU 0.9700
C4A C5A 1.526(2)
C4B H03Y 0.9700
C4B H7FA 0.9700
C4B C5B 1.524(3)
C4D H03I 0.9700
C4D H03J 0.9700
C4D C5D 1.517(3)
C5A H02 0.9700
C5A HP 0.9700
C5A C6A 1.533(2)
C5B H03M 0.9700
C5B H03N 0.9700
C5B C6B 1.535(2)
C5D H03K 0.9700
C5D H03L 0.9700
C5D C6D 1.529(3)
C6A H01X 0.9700
C6A H01Y 0.9700
C6B H00C 0.9700
C6B H00D 0.9700
C6D H03G 0.9700
C6D H03H 0.9700
C7A H00X 0.9800
C7A C8A 1.530(2)
C7A C12A 1.540(2)
C7B H0GA 0.9800
C7B H03Z 0.9800
C7B C8B 1.377(4)
C7B C8C 1.456(3)
C7B C12B 1.534(3)
C7D H8 0.9800
C7D C8D 1.600(4)
C7D C12D 1.525(5)
C7E H0 0.9800
C7E C8D 1.499(4)
C7E C12E 1.542(5)
C8A H0BA 0.9700
C8A HD 0.9700
C8A C9A 1.532(2)
C8B H4AA 0.9700
C8B H4AB 0.9700
C8B C9B 1.681(6)
C8C H5AA 0.9700
C8C H5AB 0.9700
C8C C9C 1.829(6)
C8D H01Q 0.9700
C8D H01R 0.9700
C8D H01N 0.9700
C8D H01P 0.9700
C8D C9D 1.524(4)
C8D C9E 1.589(3)
C9A H6BA 0.9700
C9A HT 0.9700
C9A C10A 1.524(2)
C9B H1AA 0.9700
C9B H1AB 0.9700
C9B C10B 1.935(7)
C9C H0AA 0.9700
C9C H0AB 0.9700
C9C C10C 1.513(5)
C9D H7A 0.9700
C9D H7B 0.9700
C9D C10D 1.517(6)
C9E H2A 0.9700
C9E H2B 0.9700
C9E C10E 1.529(5)
C10A H03 0.9700
C10A HZ 0.9700
C10A C11A 1.521(2)
C10B H3AA 0.9700
C10B H3AB 0.9700
C10B C11B 1.526(7)
C10C H7AA 0.9700
C10C H7AB 0.9700
C10C C11C 1.526(4)
C10D H6A 0.9700
C10D H6B 0.9700
C10D C11D 1.516(12)
C10E H3A 0.9700
C10E H3B 0.9700
C10E C11E 1.748(10)
C11A H1BA 0.9700
C11A HE 0.9700
C11A C12A 1.529(2)
C11B H2AA 0.9700
C11B H2AB 0.9700
C11B C12B 1.647(5)
C11C H6AA 0.9700
C11C H6AB 0.9700
C11C C12B 1.509(3)
C11D H1A 0.9700
C11D H1B 0.9700
C11D C12D 1.811(9)
C11E H8AA 0.9700
C11E H8AB 0.9700
C11E C12E 1.538(11)
C12A H2BA 0.9700
C12A HG 0.9700
C12B H02T 0.9700
C12B H02U 0.9700
C12B H02R 0.9700
C12B H02S 0.9700
C12D H5A 0.9700
C12D H5B 0.9700
C12E H4A 0.9700
C12E H4B 0.9700
C14A C15A 1.396(2)
C14A C19A 1.406(2)
C14B C15B 1.396(2)
C14B C19B 1.406(2)
C14D C15D 1.401(2)
C14D C19D 1.404(2)
C15A H4BA 0.9300
C15A C16A 1.383(2)
C15B H01S 0.9300
C15B C16B 1.382(2)
C15D H02G 0.9300
C15D C16D 1.383(2)
C16A H3BA 0.9300
C16A C17A 1.401(2)
C16B H026 0.9300
C16B C17B 1.398(2)
C16D H01L 0.9300
C16D C17D 1.400(2)
C17A H033 0.9300
C17A C18A 1.379(2)
C17B H02Q 0.9300
C17B C18B 1.375(3)
C17D H01O 0.9300
C17D C18D 1.377(2)
C18A H7BA 0.9300
C18A C19A 1.401(2)
C18B H024 0.9300
C18B C19B 1.401(2)
C18D H027 0.9300
C18D C19D 1.402(2)
C20A H014 0.9800
C20A C21A 1.531(2)
C20A C25A 1.542(2)
C20B H01Z 0.9800
C20B C21B 1.536(2)
C20B C25B 1.531(2)
C20D H00U 0.9800
C20D C21D 1.534(2)
C20D C25D 1.538(2)
C21A H02Z 0.9700
C21A HO 0.9700
C21A C22A 1.525(2)
C21B H01V 0.9700
C21B H01W 0.9700
C21B C22B 1.529(2)
C21D H01A 0.9700
C21D H01B 0.9700
C21D C22D 1.531(2)
C22A H2CA 0.9700
C22A H4FA 0.9700
C22A C23A 1.536(2)
C22B H03S 0.9700
C22B H03T 0.9700
C22B C23B 1.526(3)
C22D H02A 0.9700
C22D H02B 0.9700
C22D C23D 1.527(2)
C23A H4CA 0.9700
C23A H9FA 0.9700
C23A C24A 1.521(3)
C23B H03Q 0.9700
C23B H03R 0.9700
C23B C24B 1.529(2)
C23D H01K 0.9700
C23D H01M 0.9700
C23D C24D 1.525(2)
C24A H1CA 0.9700
C24A H3FA 0.9700
C24A C25A 1.529(2)
C24B H03O 0.9700
C24B H03P 0.9700
C24B C25B 1.533(2)
C24D H01G 0.9700
C24D H01H 0.9700
C24D C25D 1.530(2)
C25A H9AA 0.9700
C25A HC 0.9700
C25B H02M 0.9700
C25B H02N 0.9700
C25D H01E 0.9700
C25D H01F 0.9700
C26A H013 0.9800
C26A C27A 1.531(2)
C26A C31A 1.540(2)
C26B H012 0.9800
C26B C27B 1.5371(19)
C26B C31B 1.531(2)
C26D H02C 0.9800
C26D C27D 1.532(2)
C26D C31D 1.537(2)
C27A H01 0.9700
C27A HB 0.9700
C27A C28A 1.529(2)
C27B H00A 0.9700
C27B H00B 0.9700
C27B C28B 1.529(2)
C27D H01I 0.9700
C27D H01J 0.9700
C27D C28D 1.533(2)
C28A H0CA 0.9700
C28A H2FA 0.9700
C28A C29A 1.521(2)
C28B H02K 0.9700
C28B H02L 0.9700
C28B C29B 1.526(2)
C28D H03A 0.9700
C28D H03B 0.9700
C28D C29D 1.529(2)
C29A H1FA 0.9700
C29A H9BA 0.9700
C29A C30A 1.526(3)
C29B H02I 0.9700
C29B H02J 0.9700
C29B C30B 1.533(2)
C29D H03E 0.9700
C29D H03F 0.9700
C29D C30D 1.524(3)
C30A H3CA 0.9700
C30A H8FA 0.9700
C30A C31A 1.533(2)
C30B H02O 0.9700
C30B H02P 0.9700
C30B C31B 1.525(2)
C30D H03C 0.9700
C30D H03D 0.9700
C30D C31D 1.532(2)
C31A H02V 0.9700
C31A H02W 0.9700
C31B H01T 0.9700
C31B H01U 0.9700
C31D H02D 0.9700
C31D H02E 0.9700

loop_
_exptl_oxdiff_crystal_face_indexfrac_h
_exptl_oxdiff_crystal_face_indexfrac_k
_exptl_oxdiff_crystal_face_indexfrac_l
_exptl_oxdiff_crystal_face_x
_exptl_oxdiff_crystal_face_y
_exptl_oxdiff_crystal_face_z
4.0031 5.9973 6.9875 0.1489 0.5388 0.7881
-5.0023 -8.9959 -0.9918 -0.0012 -0.1890 -0.9938
0.9993 7.9963 -12.9901 -0.1796 -0.8322 0.5184
4.0008 9.9954 -6.9995 -0.1374 -0.3523 0.9116
-0.9986 -6.9967 13.9888 0.2477 0.8801 -0.4196
-9.9948 -0.0001 6.0029 0.9132 -0.1173 -0.3608
9.9943 -0.9994 -6.0026 -0.9503 0.1295 0.2771
-6.9931 6.9967 4.9992 0.9236 -0.1197 0.3452
-3.9935 3.9981 11.9903 0.8115 0.4816 0.3351
-2.9987 7.9962 -10.9885 0.1733 -0.9031 0.3680
7.9999 4.9978 1.9893 -0.3342 0.4416 0.8096
-7.9961 5.9971 -4.9895 0.6488 -0.7568 0.0655
9.9972 2.9988 -2.0079 -0.6779 0.3211 0.6722
